data_4347394
loop_
_publ_author_name
'Giansiracusa, Marcus J.'
'Vonci, Michele'
'Van den Heuvel, Willem'
'Gable, Robert W.'
'Moubaraki, Boujemaa'
'Murray, Keith S.'
'Yu, Dehong'
'Mole, Richard A.'
'Soncini, Alessandro'
'Boskovic, Colette'

_publ_section_title
;
 Carbonate-Bridged Lanthanoid Triangles: Single-Molecule Magnet Behavior,
 Inelastic Neutron Scattering, and Ab Initio Studies.
;
_journal_issue 11
_journal_name_full 'Inorganic chemistry'
_journal_page_first 5201
_journal_page_last 5214
_journal_paper_doi 10.1021/acs.inorgchem.6b00108
_journal_volume 55
_journal_year 2016
_chemical_formula_moiety 'C Na11 O104.25 P2 Tb3 W18, 10.63(O)'
_chemical_formula_sum 'C H84 Na11 O116 P2 Tb3 W18'
_chemical_formula_weight 6053.57
_space_group_crystal_system monoclinic
_space_group_IT_number 14
_space_group_name_Hall '-P 2yn'
_space_group_name_H-M_alt 'P 1 21/n 1'
_audit_creation_date 2015-12-16
_audit_creation_method
;
Olex2 1.2
(compiled 2015.09.30 svn.r3233 for OlexSys, GUI svn.r5103)
;
_cell_angle_alpha 90
_cell_angle_beta 111.6016(10)
_cell_angle_gamma 90
_cell_formula_units_Z 4
_cell_length_a 17.38631(15)
_cell_length_b 26.04125(18)
_cell_length_c 23.4293(2)
_cell_measurement_reflns_used 23422
_cell_measurement_temperature 130.01(10)
_cell_measurement_theta_max 73.4620
_cell_measurement_theta_min 3.9240
_cell_volume 9862.85(15)
_computing_cell_refinement
;
CrysAlisPro, Agilent Technologies,
Version 1.171.37.34 (release 22-05-2014 CrysAlis171 .NET)
(compiled May 22 2014,16:03:01)
;
_computing_data_collection
;
CrysAlisPro, Agilent Technologies,
Version 1.171.37.34 (release 22-05-2014 CrysAlis171 .NET)
(compiled May 22 2014,16:03:01)
;
_computing_data_reduction
;
CrysAlisPro, Agilent Technologies,
Version 1.171.37.34 (release 22-05-2014 CrysAlis171 .NET)
(compiled May 22 2014,16:03:01)
;
_computing_molecular_graphics 'Olex2 (Dolomanov et al., 2009)'
_computing_publication_material 'Olex2 (Dolomanov et al., 2009)'
_computing_structure_refinement 'ShelXL (Sheldrick, 2015)'
_diffrn_ambient_environment N~2~
_diffrn_ambient_temperature 130.01(10)
_diffrn_detector 'CCD plate'
_diffrn_detector_area_resol_mean 10.2273
_diffrn_detector_type Atlas
_diffrn_measured_fraction_theta_full 1.000
_diffrn_measured_fraction_theta_max 0.982
_diffrn_measurement_details
;
#__ type_ start__ end____ width___ exp.time_
  1 omega  -44.00   12.00   1.0000    2.5000
omega____ theta____ kappa____ phi______ frames
    -      -42.1173   37.0000  -90.0000 56

#__ type_ start__ end____ width___ exp.time_
  2 omega  -31.00   10.00   1.0000    2.5000
omega____ theta____ kappa____ phi______ frames
    -      -42.1173   37.0000   90.0000 41

#__ type_ start__ end____ width___ exp.time_
  3 omega   32.00   84.00   1.0000    2.5000
omega____ theta____ kappa____ phi______ frames
    -       42.1173 -125.0000   30.0000 52

#__ type_ start__ end____ width___ exp.time_
  4 omega   31.00  127.00   1.0000    5.0000
omega____ theta____ kappa____ phi______ frames
    -      104.6158  -77.0000  -60.0000 96

#__ type_ start__ end____ width___ exp.time_
  5 omega   94.00  122.00   1.0000    5.0000
omega____ theta____ kappa____ phi______ frames
    -      104.6158 -125.0000   60.0000 28

#__ type_ start__ end____ width___ exp.time_
  6 omega   51.00   97.00   1.0000    5.0000
omega____ theta____ kappa____ phi______ frames
    -      104.6158  -94.0000  -90.0000 46

#__ type_ start__ end____ width___ exp.time_
  7 omega   34.00   83.00   1.0000    2.5000
omega____ theta____ kappa____ phi______ frames
    -       42.1173 -125.0000 -150.0000 49

#__ type_ start__ end____ width___ exp.time_
  8 omega   29.00  102.00   1.0000    5.0000
omega____ theta____ kappa____ phi______ frames
    -      104.6158  -94.0000 -150.0000 73

#__ type_ start__ end____ width___ exp.time_
  9 omega   29.00   83.00   1.0000    5.0000
omega____ theta____ kappa____ phi______ frames
    -      104.6158  -30.0000  -60.0000 54

#__ type_ start__ end____ width___ exp.time_
 10 omega   54.00  138.00   1.0000    5.0000
omega____ theta____ kappa____ phi______ frames
    -      104.6158   15.0000    0.0000 84

#__ type_ start__ end____ width___ exp.time_
 11 omega   76.00  166.00   1.0000    5.0000
omega____ theta____ kappa____ phi______ frames
    -      104.6158   30.0000 -150.0000 90

#__ type_ start__ end____ width___ exp.time_
 12 omega   94.00  175.00   1.0000    5.0000
omega____ theta____ kappa____ phi______ frames
    -      104.6158  125.0000 -150.0000 81

#__ type_ start__ end____ width___ exp.time_
 13 omega   28.00   68.00   1.0000    5.0000
omega____ theta____ kappa____ phi______ frames
    -      104.6158  -30.0000    0.0000 40

#__ type_ start__ end____ width___ exp.time_
 14 omega   30.00   87.00   1.0000    5.0000
omega____ theta____ kappa____ phi______ frames
    -      104.6158  -30.0000   60.0000 57

#__ type_ start__ end____ width___ exp.time_
 15 omega   47.00   97.00   1.0000    5.0000
omega____ theta____ kappa____ phi______ frames
    -      104.6158  -94.0000  150.0000 50

#__ type_ start__ end____ width___ exp.time_
 16 omega   28.00   89.00   1.0000    5.0000
omega____ theta____ kappa____ phi______ frames
    -      104.6158  -30.0000 -180.0000 61

#__ type_ start__ end____ width___ exp.time_
 17 omega -117.00   24.00   1.0000    2.5000
omega____ theta____ kappa____ phi______ frames
    -      -42.1173    0.0000 -120.0000 141
;
_diffrn_measurement_device 'four-circle diffractometer'
_diffrn_measurement_device_type 'SuperNova, Dual, Cu at zero, Atlas'
_diffrn_measurement_method '\w scans'
_diffrn_orient_matrix_UB_11 -0.0152321000
_diffrn_orient_matrix_UB_12 0.0425053000
_diffrn_orient_matrix_UB_13 -0.0486833000
_diffrn_orient_matrix_UB_21 -0.0638367000
_diffrn_orient_matrix_UB_22 -0.0344873000
_diffrn_orient_matrix_UB_23 -0.0477136000
_diffrn_orient_matrix_UB_31 -0.0690713000
_diffrn_orient_matrix_UB_32 0.0224865000
_diffrn_orient_matrix_UB_33 0.0188637000
_diffrn_radiation_monochromator mirror
_diffrn_radiation_probe x-ray
_diffrn_radiation_type CuK\a
_diffrn_radiation_wavelength 1.54184
_diffrn_reflns_av_R_equivalents 0.0512
_diffrn_reflns_av_unetI/netI 0.0466
_diffrn_reflns_Laue_measured_fraction_full 1.000
_diffrn_reflns_Laue_measured_fraction_max 0.982
_diffrn_reflns_limit_h_max 21
_diffrn_reflns_limit_h_min -16
_diffrn_reflns_limit_k_max 32
_diffrn_reflns_limit_k_min -31
_diffrn_reflns_limit_l_max 27
_diffrn_reflns_limit_l_min -28
_diffrn_reflns_number 69343
_diffrn_reflns_point_group_measured_fraction_full 1.000
_diffrn_reflns_point_group_measured_fraction_max 0.982
_diffrn_reflns_theta_full 67.684
_diffrn_reflns_theta_max 73.630
_diffrn_reflns_theta_min 3.955
_diffrn_source 'sealed X-ray tube'
_diffrn_source_type 'SuperNova (Cu) X-ray Source'
_exptl_absorpt_coefficient_mu 50.014
_exptl_absorpt_correction_T_max 1.00000
_exptl_absorpt_correction_T_min 0.47886
_exptl_absorpt_correction_type multi-scan
_exptl_absorpt_process_details
;
CrysAlisPro, Agilent Technologies,
Version 1.171.37.34 (release 22-05-2014 CrysAlis171 .NET)
(compiled May 22 2014,16:03:01)
Empirical absorption correction using spherical harmonics,
 implemented in SCALE3 ABSPACK scaling algorithm.
;
_exptl_crystal_colour colourless
_exptl_crystal_colour_primary colourless
_exptl_crystal_density_diffrn 4.077
_exptl_crystal_description 'Hexagonal faceted rod'
_exptl_crystal_F_000 10784
_exptl_crystal_size_max 0.2
_exptl_crystal_size_mid 0.11
_exptl_crystal_size_min 0.11
_refine_diff_density_max 2.623
_refine_diff_density_min -1.430
_refine_diff_density_rms 0.252
_refine_ls_extinction_method none
_refine_ls_goodness_of_fit_ref 1.066
_refine_ls_hydrogen_treatment undef
_refine_ls_matrix_type full
_refine_ls_number_parameters 1346
_refine_ls_number_reflns 19554
_refine_ls_number_restraints 33
_refine_ls_restrained_S_all 1.065
_refine_ls_R_factor_all 0.0382
_refine_ls_R_factor_gt 0.0315
_refine_ls_shift/su_max 0.002
_refine_ls_shift/su_mean 0.000
_refine_ls_structure_factor_coef Fsqd
_refine_ls_weighting_details 'w=1/[\s^2^(Fo^2^)+(0.0252P)^2^+21.3118P] where P=(Fo^2^+2Fc^2^)/3'
_refine_ls_weighting_scheme calc
_refine_ls_wR_factor_gt 0.0693
_refine_ls_wR_factor_ref 0.0723
_reflns_Friedel_coverage 0.000
_reflns_number_gt 17245
_reflns_number_total 19554
_reflns_threshold_expression 'I > 2\s(I)'
_cod_data_source_file ic6b00108_si_002.cif
_cod_data_source_block mjg1_138_tb_abs
_cod_original_cell_volume 9862.84(15)
_cod_database_code 4347394
_chemical_oxdiff_formula 'Tb3 W18 O74 P2 Na11'
_shelx_space_group_comment
;
The symmetry employed for this shelxl refinement is uniquely defined
by the following loop, which should always be used as a source of
symmetry information in preference to the above space-group names.
They are only intended as comments.
;
_reflns_odcompleteness_completeness 99.96
_reflns_odcompleteness_iscentric 1
_reflns_odcompleteness_theta 66.49
_olex2_refinement_description
;
1. Uiso/Uaniso restraints and constraints
Uanis(O5) \\sim Ueq: with sigma of 0.001 and sigma for terminal atoms of 0.01
Uanis(O8) \\sim Ueq: with sigma of 0.005 and sigma for terminal atoms of 0.01
Uanis(O10) \\sim Ueq: with sigma of 0.005 and sigma for terminal atoms of 0.01
Uanis(O26) \\sim Ueq: with sigma of 0.005 and sigma for terminal atoms of 0.01
Uanis(W3A) \\sim Ueq: with sigma of 0.005 and sigma for terminal atoms of 0.01
Uiso(O90) = Uiso(O90A) = Uiso(O89)
Uanis(O91) = Uanis(O91A)
Uanis(O92) = Uanis(O92A)
Uanis(O93) = Uanis(O93A)
Uanis(Na8) = Uanis(Na8A)
Uanis(Na9) = Uanis(O9A)
2. Others
 1*[Sof(Na8)]+1*[Sof(Na8A)]+1*[Sof(Na9)]+1*[Sof(Na1)]=2 with esd of 0.001
 1*[Sof(Na8)]+1*[Sof(Na9)]=1 with esd of 0.001
 1*[Sof(O121)]+1*[Sof(O107)]+1*[Sof(O9A)]+1*[Sof(O89)]=2 with esd of 0.001
 Sof(O90A)=1-FVAR(1)
 Sof(O90)=FVAR(1)
 Sof(O91A)=1-FVAR(2)
 Sof(O91)=FVAR(2)
 Sof(O92A)=1-FVAR(3)
 Sof(O92)=FVAR(3)
 Sof(O93A)=1-FVAR(4)
 Sof(O93)=FVAR(4)
 Sof(W1A)=Sof(W2A)=Sof(W3A)=1-FVAR(6)
 Sof(W1)=Sof(W2)=Sof(W3)=Sof(O70)=Sof(O72)=Sof(O74)=FVAR(6)
;
_shelx_shelxl_version_number 2014/7
_olex2_submission_special_instructions 'No special instructions were received'

loop_
_space_group_symop_operation_xyz
'x, y, z'
'-x+1/2, y+1/2, -z+1/2'
'-x, -y, -z'
'x-1/2, -y-1/2, z-1/2'

loop_
_atom_site_label
_atom_site_type_symbol
_atom_site_fract_x
_atom_site_fract_y
_atom_site_fract_z
_atom_site_U_iso_or_equiv
_atom_site_adp_type
_atom_site_occupancy
_atom_site_site_symmetry_order
_atom_site_calc_flag
_atom_site_refinement_flags_adp
_atom_site_refinement_flags_occupancy
_atom_site_disorder_assembly
_atom_site_disorder_group
W1 W 0.27527(2) 0.31288(2) 0.21210(2) 0.01433(9) Uani 0.9600(11) 1 d . P A 1
W1A W 0.2676(7) 0.2784(4) 0.2860(4) 0.018(2) Uani 0.0400(11) 1 d . P A 2
W2 W 0.30524(2) 0.30555(2) 0.36435(2) 0.01508(9) Uani 0.9600(11) 1 d . P A 1
W2A W 0.3643(5) 0.3755(4) 0.3844(4) 0.018(2) Uani 0.0400(11) 1 d . P A 2
W3 W 0.37770(2) 0.40873(2) 0.31031(2) 0.01541(9) Uani 0.9600(11) 1 d . P A 1
W3A W 0.3398(6) 0.3825(5) 0.2328(5) 0.018(2) Uani 0.0400(11) 1 d U P A 2
W4 W 0.04955(2) 0.29454(2) 0.17169(2) 0.01370(7) Uani 1 1 d . . . .
W5 W 0.07759(2) 0.28831(2) 0.32237(2) 0.01455(7) Uani 1 1 d . . . .
W6 W 0.12468(2) 0.40903(2) 0.11317(2) 0.01321(7) Uani 1 1 d . . . .
W7 W 0.18740(2) 0.39416(2) 0.42790(2) 0.01486(7) Uani 1 1 d . . . .
W8 W 0.22731(2) 0.50423(2) 0.21173(2) 0.01396(7) Uani 1 1 d . . . .
W9 W 0.26022(2) 0.49613(2) 0.37712(2) 0.01511(7) Uani 1 1 d . . . .
W10 W -0.31359(2) 0.42000(2) 0.11677(2) 0.01268(7) Uani 1 1 d . . . .
W11 W -0.28656(2) 0.41244(2) 0.26794(2) 0.01344(7) Uani 1 1 d . . . .
W12 W -0.23894(2) 0.53293(2) 0.05624(2) 0.01228(7) Uani 1 1 d . . . .
W13 W -0.17730(2) 0.51828(2) 0.37310(2) 0.01390(7) Uani 1 1 d . . . .
W14 W -0.13984(2) 0.62808(2) 0.15261(2) 0.01368(7) Uani 1 1 d . . . .
W15 W -0.10637(2) 0.62101(2) 0.31840(2) 0.01441(7) Uani 1 1 d . . . .
W16 W -0.41967(2) 0.54580(2) 0.10445(2) 0.01267(7) Uani 1 1 d . . . .
W17 W -0.39052(2) 0.53911(2) 0.25664(2) 0.01330(7) Uani 1 1 d . . . .
W18 W -0.31982(2) 0.64274(2) 0.20156(2) 0.01331(7) Uani 1 1 d . . . .
Tb1 Tb -0.10754(3) 0.36405(2) 0.22371(2) 0.01382(9) Uani 1 1 d . . . .
Tb2 Tb 0.03267(3) 0.50314(2) 0.36095(2) 0.01398(9) Uani 1 1 d . . . .
Tb3 Tb -0.00895(3) 0.51258(2) 0.14502(2) 0.01386(9) Uani 1 1 d . . . .
P1 P -0.21791(10) 0.52406(7) 0.21312(9) 0.0109(3) Uani 1 1 d . . . .
P2 P 0.16144(11) 0.39491(8) 0.27225(9) 0.0121(3) Uani 1 1 d . . . .
Na1 Na 0.6183(4) 0.3879(3) 0.3905(4) 0.042(2) Uani 0.624(11) 1 d . P A .
Na2 Na -0.48516(18) 0.43220(14) 0.16022(15) 0.0199(7) Uani 1 1 d . . . .
Na3 Na -0.1972(3) 0.75891(19) 0.0767(2) 0.0435(10) Uani 1 1 d . . . .
Na4 Na -0.5883(2) 0.31833(16) 0.06955(18) 0.0301(8) Uani 1 1 d . . . .
Na5 Na -0.1359(2) 0.73888(16) 0.41124(18) 0.0303(8) Uani 1 1 d . . . .
Na6 Na 0.4038(2) 0.55337(15) 0.16863(19) 0.0279(8) Uani 1 1 d . . . .
Na7 Na 0.2104(2) 0.61503(15) 0.05058(18) 0.0277(8) Uani 1 1 d . . . .
Na8 Na -0.0856(6) 0.0301(5) 0.0204(5) 0.048(2) Uani 0.493(10) 1 d . P B 1
Na8A Na -0.0222(8) 0.0007(6) 0.0148(6) 0.048(2) Uani 0.375(11) 1 d . P B 2
Na9 Na 0.5301(5) 0.5049(4) 0.3844(4) 0.041(2) Uani 0.508(10) 1 d . P A 1
Na10 Na -0.0384(3) 0.1447(3) 0.0944(2) 0.0570(15) Uani 1 1 d . . . .
Na11 Na 0.0230(3) 0.6537(2) 0.1129(2) 0.0494(12) Uani 1 1 d . . . .
Na12 Na -0.1473(2) 0.23986(14) 0.12617(16) 0.0243(7) Uani 1 1 d . . . .
O1 O -0.3492(3) 0.7069(2) 0.1994(3) 0.0182(11) Uani 1 1 d . . . .
O2 O -0.4674(3) 0.5378(2) 0.2874(3) 0.0197(12) Uani 1 1 d . . . .
O3 O -0.5108(3) 0.5484(2) 0.0425(3) 0.0167(11) Uani 1 1 d . . . .
O4 O -0.4064(4) 0.6173(2) 0.1281(3) 0.0177(11) Uani 1 1 d . . . .
O5 O -0.3849(3) 0.6135(2) 0.2444(3) 0.0162(11) Uani 1 1 d U . . .
O6 O -0.4619(3) 0.5376(2) 0.1699(3) 0.0170(11) Uani 1 1 d . . . .
O7 O -0.2502(3) 0.6438(2) 0.1567(2) 0.0134(10) Uani 1 1 d . . . .
O8 O -0.2271(3) 0.6388(2) 0.2744(3) 0.0159(11) Uani 1 1 d U . . .
O9 O -0.3403(3) 0.5549(2) 0.0693(3) 0.0134(10) Uani 1 1 d . . . .
O10 O -0.3026(3) 0.5520(2) 0.1996(3) 0.0137(10) Uani 1 1 d U . . .
O11 O -0.2936(3) 0.5446(2) 0.3252(3) 0.0154(11) Uani 1 1 d . . . .
O12 O -0.3930(3) 0.4761(2) 0.1139(2) 0.0123(10) Uani 1 1 d . . . .
O13 O -0.3703(3) 0.4694(2) 0.2489(3) 0.0155(11) Uani 1 1 d . . . .
O14 O -0.2827(3) 0.5335(2) -0.0227(3) 0.0178(11) Uani 1 1 d . . . .
O15 O -0.2054(3) 0.6028(2) 0.0710(3) 0.0164(11) Uani 1 1 d . . . .
O16 O -0.1199(4) 0.6885(2) 0.1322(3) 0.0225(13) Uani 1 1 d . . . .
O17 O -0.1024(3) 0.6335(2) 0.2395(3) 0.0183(11) Uani 1 1 d . . . .
O18 O -0.0761(3) 0.6795(2) 0.3539(3) 0.0182(12) Uani 1 1 d . . . .
O19 O -0.1440(3) 0.5891(2) 0.3771(2) 0.0158(11) Uani 1 1 d . . . .
O20 O -0.1945(3) 0.5117(3) 0.4413(3) 0.0212(12) Uani 1 1 d . . . .
O21 O -0.2244(3) 0.4560(2) 0.3328(3) 0.0172(11) Uani 1 1 d . . . .
O22 O -0.3348(3) 0.3730(2) 0.3039(3) 0.0192(12) Uani 1 1 d . . . .
O23 O -0.3461(3) 0.3939(2) 0.1832(3) 0.0151(11) Uani 1 1 d . . . .
O24 O -0.3803(3) 0.3842(2) 0.0582(3) 0.0172(11) Uani 1 1 d . . . .
O25 O -0.2722(3) 0.4666(2) 0.0742(3) 0.0163(11) Uani 1 1 d . . . .
O26 O -0.2337(3) 0.4660(2) 0.2069(3) 0.0129(10) Uani 1 1 d U . . .
O27 O -0.1825(3) 0.5433(2) 0.1660(3) 0.0152(11) Uani 1 1 d . . . .
O28 O -0.1596(3) 0.5374(2) 0.2783(2) 0.0144(11) Uani 1 1 d . . . .
O29 O -0.0480(3) 0.5945(2) 0.1554(3) 0.0162(11) Uani 1 1 d . . . .
O30 O -0.0105(3) 0.5859(2) 0.3434(3) 0.0190(12) Uani 1 1 d . . . .
O31 O -0.0748(3) 0.4942(2) 0.3939(3) 0.0167(11) Uani 1 1 d . . . .
O32 O -0.1972(3) 0.3737(2) 0.2738(3) 0.0201(12) Uani 1 1 d . . . .
O33 O -0.2233(3) 0.3785(2) 0.1411(3) 0.0156(11) Uani 1 1 d . . . .
O34 O -0.1356(3) 0.5096(2) 0.0693(3) 0.0155(11) Uani 1 1 d . . . .
O35 O 0.0072(3) 0.5623(2) 0.0617(3) 0.0203(12) Uani 1 1 d . . . .
O36 O 0.0881(3) 0.5415(2) 0.4611(3) 0.0203(12) Uani 1 1 d . . . .
O37 O -0.1767(3) 0.2800(2) 0.2093(3) 0.0188(12) Uani 1 1 d . . . .
O38 O -0.0557(3) 0.4399(2) 0.1893(3) 0.0161(11) Uani 1 1 d . . . .
O39 O 0.0080(3) 0.5034(2) 0.2520(3) 0.0160(11) Uani 1 1 d . . . .
O40 O -0.0363(3) 0.4356(2) 0.2883(3) 0.0160(11) Uani 1 1 d . . . .
O41 O 0.1269(3) 0.5354(2) 0.1830(3) 0.0142(10) Uani 1 1 d . . . .
O42 O 0.1645(3) 0.5243(2) 0.3729(3) 0.0189(12) Uani 1 1 d . . . .
O43 O 0.1008(3) 0.4354(2) 0.4201(3) 0.0178(11) Uani 1 1 d . . . .
O44 O -0.0249(3) 0.3131(2) 0.3001(3) 0.0161(11) Uani 1 1 d . . . .
O45 O -0.0524(3) 0.3184(2) 0.1638(3) 0.0166(11) Uani 1 1 d . . . .
O46 O 0.0340(3) 0.4487(2) 0.0981(3) 0.0167(11) Uani 1 1 d . . . .
O47 O 0.1209(3) 0.3983(2) 0.0398(3) 0.0179(11) Uani 1 1 d . . . .
O48 O 0.1992(3) 0.4664(2) 0.1346(2) 0.0133(10) Uani 1 1 d . . . .
O49 O 0.2876(3) 0.5513(2) 0.1978(3) 0.0187(12) Uani 1 1 d . . . .
O50 O 0.2433(3) 0.5159(2) 0.2950(3) 0.0175(11) Uani 1 1 d . . . .
O51 O 0.3310(3) 0.5408(3) 0.4195(3) 0.0242(13) Uani 1 1 d . . . .
O52 O 0.2642(3) 0.4502(2) 0.4420(3) 0.0179(11) Uani 1 1 d . . . .
O54 O 0.1207(3) 0.3387(2) 0.3853(3) 0.0169(11) Uani 1 1 d . . . .
O55 O 0.0739(4) 0.2345(2) 0.3648(3) 0.0198(12) Uani 1 1 d . . . .
O56 O 0.0592(3) 0.2566(2) 0.2451(3) 0.0178(11) Uani 1 1 d . . . .
O57 O 0.0233(3) 0.2451(2) 0.1190(3) 0.0190(12) Uani 1 1 d . . . .
O58 O 0.0686(3) 0.3493(2) 0.1266(3) 0.0166(11) Uani 1 1 d . . . .
O59 O 0.1464(3) 0.4317(2) 0.2180(2) 0.0143(11) Uani 1 1 d . . . .
O60 O 0.1690(3) 0.4251(2) 0.3299(3) 0.0162(11) Uani 1 1 d . . . .
O61 O 0.0921(3) 0.3545(2) 0.2574(3) 0.0164(11) Uani 1 1 d . . . .
O62 O 0.2456(3) 0.3665(2) 0.2844(3) 0.0146(11) Uani 1 1 d . . . .
O63 O 0.3168(3) 0.4524(2) 0.2449(3) 0.0199(12) Uani 1 1 d . . . .
O64 O 0.3422(3) 0.4478(2) 0.3624(3) 0.0189(12) Uani 1 1 d . . . .
O65 O 0.2775(3) 0.3537(2) 0.4119(3) 0.0167(11) Uani 1 1 d . . . .
O66 O 0.1993(3) 0.2797(2) 0.3365(3) 0.0177(11) Uani 1 1 d . . . .
O67 O 0.1718(3) 0.2857(2) 0.2004(3) 0.0172(11) Uani 1 1 d . . . .
O68 O 0.2246(3) 0.3658(2) 0.1561(3) 0.0199(12) Uani 1 1 d . . . .
O69 O 0.3125(3) 0.2729(2) 0.1701(3) 0.0219(12) Uani 1 1 d . . . .
O70 O 0.3697(4) 0.3572(3) 0.2479(3) 0.0179(12) Uani 0.9600(11) 1 d . P A 1
O71 O 0.4787(4) 0.4288(3) 0.3288(3) 0.0250(13) Uani 1 1 d . . . .
O72 O 0.3945(3) 0.3508(3) 0.3653(3) 0.0189(13) Uani 0.9600(11) 1 d . P A 1
O73 O 0.3597(4) 0.2607(3) 0.4196(3) 0.0264(14) Uani 1 1 d . . . .
O74 O 0.3174(5) 0.2773(2) 0.2912(3) 0.0180(12) Uani 0.9600(11) 1 d . P A 1
O75 O 0.6542(11) 0.4592(9) 0.4272(9) 0.127(6) Uiso 1 1 d . . . .
O79 O -0.0609(7) 0.8069(4) 0.1288(5) 0.062(3) Uani 1 1 d . . . .
O80 O -0.1665(8) 0.7283(7) -0.0076(6) 0.088(4) Uani 1 1 d . . . .
O81 O -0.2238(5) 0.7695(3) 0.1695(4) 0.0398(17) Uani 1 1 d . . . .
O82 O -0.3250(5) 0.7021(4) 0.0408(3) 0.0413(19) Uani 1 1 d . . . .
O84 O 0.0010(5) 0.6956(4) 0.0215(4) 0.053(2) Uani 1 1 d . . . .
O85 O 0.1612(5) 0.6322(3) 0.1322(3) 0.0349(16) Uani 1 1 d . . . .
O86 O 0.1056(4) 0.6285(3) -0.0443(4) 0.0413(19) Uani 1 1 d . . . .
O87 O 0.2650(4) 0.6982(3) 0.0558(3) 0.0314(15) Uani 1 1 d . . . .
O88 O 0.1432(3) 0.5350(2) 0.0393(3) 0.0212(12) Uani 1 1 d . . . .
O90 O 0.0458(13) 0.7209(9) 0.1722(11) 0.038(2) Uiso 0.354(15) 1 d . P C 1
O90A O 0.0657(7) 0.7020(5) 0.2081(6) 0.038(2) Uiso 0.646(15) 1 d . P C 2
O91 O -0.3017(12) 0.8210(8) 0.0303(10) 0.038(2) Uani 0.366(14) 1 d . P D 1
O91A O -0.2467(7) 0.8439(5) 0.0571(6) 0.038(2) Uani 0.634(14) 1 d . P D 2
O92 O 0.0657(8) 0.0809(7) 0.1499(7) 0.062(4) Uani 0.714(18) 1 d . P E 1
O92A O 0.0937(19) 0.1262(16) 0.1499(17) 0.062(4) Uani 0.286(18) 1 d . P E 2
O93 O -0.5923(15) 0.2247(10) 0.0785(13) 0.037(3) Uani 0.37(2) 1 d . P F 1
O93A O -0.5869(8) 0.2297(6) 0.1098(7) 0.037(3) Uani 0.63(2) 1 d . P F 2
O94 O 0.4134(5) 0.6375(3) 0.1971(4) 0.047(2) Uani 1 1 d . . . .
O96 O 0.3368(4) 0.5763(4) 0.0627(3) 0.042(2) Uani 1 1 d . . . .
O97 O -0.1572(4) 0.7873(3) 0.3225(3) 0.0288(14) Uani 1 1 d . . . .
O98 O -0.0832(5) 0.6988(4) 0.5044(4) 0.054(2) Uani 1 1 d . . . .
O99 O -0.6159(3) 0.4625(3) 0.1524(3) 0.0223(13) Uani 1 1 d . . . .
O100 O -0.7192(4) 0.3492(3) 0.0568(4) 0.0354(17) Uani 1 1 d . . . .
O101 O -0.5247(4) 0.3471(3) 0.1808(3) 0.0262(14) Uani 1 1 d . . . .
O102 O -0.5488(3) 0.4074(3) 0.0544(3) 0.0224(13) Uani 1 1 d . . . .
O103 O -0.4766(4) 0.2960(3) 0.0382(4) 0.0351(16) Uani 1 1 d . . . .
O105 O -0.2511(4) 0.1781(3) 0.1188(3) 0.0229(13) Uani 1 1 d . . . .
O106 O -0.2600(4) 0.2900(3) 0.0661(3) 0.0275(14) Uani 1 1 d . . . .
O108 O -0.0554(4) 0.1755(3) 0.1847(3) 0.0287(15) Uani 1 1 d . . . .
O109 O -0.1462(4) 0.2007(3) 0.0361(3) 0.0303(15) Uani 1 1 d . . . .
O110 O -0.1369(5) 0.0756(5) 0.0821(4) 0.057(3) Uani 1 1 d . . . .
O111 O -0.0502(6) 0.1076(5) -0.0039(4) 0.059(3) Uani 1 1 d . . . .
O112 O 0.0977(7) 0.1250(5) -0.0151(6) 0.077(3) Uiso 1 1 d . . . .
O118 O 0.2147(3) 0.3721(2) 0.5024(3) 0.0195(12) Uani 1 1 d . . . .
O121 O 0.1484(15) 0.1969(11) 0.0765(12) 0.138(9) Uiso 0.81(2) 1 d . P . .
C1 C -0.0279(4) 0.4600(3) 0.2430(4) 0.0135(14) Uiso 1 1 d . . . .
O1A O 0.1911(9) 0.6297(6) 0.4360(7) 0.091(4) Uiso 1 1 d . . . .
O122 O 0.2296(13) 0.1384(10) 0.1733(10) 0.150(8) Uiso 1 1 d . . . .
O83 O -0.0572(7) 0.7583(5) 0.2503(5) 0.070(3) Uiso 1 1 d . . . .
O115 O -0.1168(5) 0.3561(4) 0.4032(4) 0.0454(19) Uiso 1 1 d . . . .
O114 O 0.2877(5) 0.6795(3) 0.2265(4) 0.0428(18) Uiso 1 1 d . . . .
O107 O -0.4449(7) 0.3393(5) -0.0626(6) 0.026(3) Uiso 0.509(19) 1 d . P . .
O116 O 0.0136(4) 0.4064(3) 0.4938(3) 0.0310(15) Uiso 1 1 d . . . .
O76 O 0.1885(10) 0.6924(7) 0.3771(8) 0.108(5) Uiso 1 1 d . . . .
O9A O 0.4727(13) 0.5294(10) 0.3816(9) 0.041(2) Uani 0.373(16) 1 d . P G 2
O120 O 0.1145(12) 0.6159(9) 0.2815(9) 0.135(7) Uiso 1 1 d . . . .
O89 O 0.0600(15) 0.6763(10) 0.2810(12) 0.038(2) Uiso 0.311(16) 1 d . P H 1
O104 O -0.0644(5) 0.2569(3) 0.4176(4) 0.0410(18) Uiso 1 1 d . . . .

loop_
_atom_site_aniso_label
_atom_site_aniso_U_11
_atom_site_aniso_U_22
_atom_site_aniso_U_33
_atom_site_aniso_U_23
_atom_site_aniso_U_13
_atom_site_aniso_U_12
W1 0.01203(16) 0.01583(18) 0.01379(19) 0.00088(14) 0.00317(13) 0.00294(13)
W1A 0.011(5) 0.027(5) 0.017(5) 0.009(4) 0.007(4) 0.009(4)
W2 0.01253(16) 0.01708(19) 0.01312(19) 0.00164(14) 0.00177(13) 0.00380(13)
W2A 0.007(4) 0.029(5) 0.015(5) 0.002(4) -0.002(3) 0.007(4)
W3 0.01040(16) 0.01792(19) 0.01597(19) 0.00028(14) 0.00256(13) 0.00188(13)
W3A 0.012(3) 0.025(4) 0.019(4) 0.002(3) 0.007(3) 0.007(3)
W4 0.01198(15) 0.01409(16) 0.01353(17) 0.00023(13) 0.00296(12) 0.00045(12)
W5 0.01281(15) 0.01549(17) 0.01282(17) 0.00204(13) 0.00176(12) 0.00229(12)
W6 0.01203(15) 0.01432(17) 0.01182(16) 0.00091(13) 0.00266(12) 0.00170(12)
W7 0.01296(15) 0.01724(17) 0.01181(17) 0.00150(13) 0.00156(12) 0.00359(13)
W8 0.01016(14) 0.01497(17) 0.01491(17) 0.00039(13) 0.00246(12) -0.00012(12)
W9 0.01062(15) 0.01777(17) 0.01434(17) -0.00165(13) 0.00156(12) 0.00040(13)
W10 0.01080(14) 0.01222(16) 0.01189(16) -0.00013(13) 0.00050(12) 0.00013(12)
W11 0.01165(14) 0.01386(16) 0.01330(17) 0.00141(13) 0.00284(12) 0.00126(12)
W12 0.00986(14) 0.01403(16) 0.01071(16) 0.00021(13) 0.00116(12) 0.00024(12)
W13 0.01082(14) 0.01804(17) 0.01015(16) 0.00010(13) 0.00069(12) 0.00217(13)
W14 0.01187(15) 0.01295(16) 0.01457(17) -0.00096(13) 0.00294(12) -0.00072(12)
W15 0.01166(15) 0.01363(16) 0.01317(17) -0.00224(13) -0.00104(12) 0.00142(12)
W16 0.00962(14) 0.01481(17) 0.01096(16) 0.00014(13) 0.00071(12) 0.00052(12)
W17 0.01041(14) 0.01600(17) 0.01143(17) -0.00010(13) 0.00159(12) 0.00174(12)
W18 0.01166(15) 0.01323(16) 0.01218(17) -0.00069(13) 0.00103(12) 0.00162(12)
Tb1 0.0121(2) 0.0144(2) 0.0123(2) 0.00041(17) 0.00142(17) 0.00041(17)
Tb2 0.0119(2) 0.0154(2) 0.0122(2) -0.00006(18) 0.00158(17) 0.00164(17)
Tb3 0.0112(2) 0.0155(2) 0.0129(2) -0.00037(18) 0.00206(17) -0.00010(17)
P1 0.0087(7) 0.0111(9) 0.0100(9) -0.0005(7) 0.0002(6) 0.0010(6)
P2 0.0097(8) 0.0143(9) 0.0105(9) 0.0005(7) 0.0015(7) 0.0021(7)
Na1 0.032(3) 0.043(4) 0.047(5) -0.002(3) 0.009(3) 0.002(3)
Na2 0.0132(14) 0.0246(18) 0.0191(17) -0.0004(13) 0.0029(12) -0.0013(12)
Na3 0.055(3) 0.038(2) 0.035(2) 0.0029(19) 0.014(2) 0.007(2)
Na4 0.0256(17) 0.032(2) 0.029(2) 0.0016(16) 0.0060(15) 0.0027(15)
Na5 0.0286(18) 0.029(2) 0.030(2) 0.0043(16) 0.0063(15) 0.0042(15)
Na6 0.0185(15) 0.030(2) 0.037(2) -0.0022(16) 0.0118(15) -0.0012(14)
Na7 0.0232(16) 0.0239(19) 0.030(2) -0.0005(15) 0.0026(14) -0.0021(14)
Na8 0.038(4) 0.061(5) 0.043(5) -0.004(4) 0.011(3) -0.001(3)
Na8A 0.038(4) 0.061(5) 0.043(5) -0.004(4) 0.011(3) -0.001(3)
Na9 0.039(4) 0.060(6) 0.025(4) -0.008(4) 0.014(3) -0.021(4)
Na10 0.045(3) 0.097(5) 0.032(3) 0.007(3) 0.018(2) 0.021(3)
Na11 0.044(2) 0.059(3) 0.049(3) -0.003(2) 0.022(2) -0.017(2)
Na12 0.0280(17) 0.0205(17) 0.0210(18) -0.0012(14) 0.0051(14) -0.0053(14)
O1 0.019(3) 0.017(3) 0.016(3) 0.000(2) 0.003(2) 0.003(2)
O2 0.018(3) 0.024(3) 0.020(3) 0.004(2) 0.011(2) 0.002(2)
O3 0.011(2) 0.019(3) 0.015(3) 0.003(2) -0.001(2) 0.000(2)
O4 0.025(3) 0.010(3) 0.010(3) 0.000(2) -0.002(2) 0.001(2)
O5 0.0169(13) 0.0159(14) 0.0156(14) 0.0003(9) 0.0059(9) 0.0007(9)
O6 0.014(2) 0.027(3) 0.012(3) -0.003(2) 0.007(2) -0.012(2)
O7 0.010(2) 0.014(3) 0.013(3) -0.001(2) 0.0010(19) -0.001(2)
O8 0.014(2) 0.015(2) 0.016(3) -0.001(2) 0.0025(19) -0.0007(19)
O9 0.008(2) 0.014(3) 0.017(3) 0.003(2) 0.003(2) 0.0028(19)
O10 0.009(2) 0.015(2) 0.015(2) 0.000(2) 0.0016(18) 0.0020(18)
O11 0.013(2) 0.016(3) 0.013(3) 0.001(2) 0.000(2) 0.004(2)
O12 0.014(2) 0.009(2) 0.012(3) 0.000(2) 0.0020(19) 0.0010(19)
O13 0.016(2) 0.015(3) 0.011(3) 0.004(2) 0.000(2) 0.003(2)
O14 0.018(3) 0.020(3) 0.016(3) -0.004(2) 0.007(2) -0.003(2)
O15 0.015(2) 0.018(3) 0.012(3) 0.004(2) 0.001(2) -0.002(2)
O16 0.021(3) 0.018(3) 0.027(3) 0.000(3) 0.007(2) -0.002(2)
O17 0.017(3) 0.018(3) 0.019(3) -0.002(2) 0.006(2) -0.001(2)
O18 0.013(2) 0.013(3) 0.021(3) -0.004(2) -0.001(2) 0.001(2)
O19 0.016(2) 0.017(3) 0.011(3) -0.001(2) 0.000(2) 0.004(2)
O20 0.017(3) 0.031(3) 0.013(3) 0.002(2) 0.002(2) 0.006(2)
O21 0.012(2) 0.022(3) 0.015(3) 0.004(2) 0.002(2) 0.004(2)
O22 0.017(3) 0.016(3) 0.026(3) 0.008(2) 0.009(2) 0.001(2)
O23 0.009(2) 0.016(3) 0.015(3) 0.001(2) -0.001(2) 0.000(2)
O24 0.012(2) 0.014(3) 0.019(3) -0.002(2) -0.001(2) 0.000(2)
O25 0.017(3) 0.018(3) 0.012(3) 0.000(2) 0.004(2) -0.001(2)
O26 0.010(2) 0.012(2) 0.014(2) 0.0003(19) 0.0008(18) -0.0008(18)
O27 0.012(2) 0.018(3) 0.013(3) -0.003(2) 0.000(2) -0.001(2)
O28 0.013(2) 0.018(3) 0.011(3) 0.002(2) 0.003(2) 0.002(2)
O29 0.014(2) 0.017(3) 0.017(3) -0.001(2) 0.006(2) -0.002(2)
O30 0.010(2) 0.023(3) 0.019(3) -0.005(2) -0.001(2) -0.003(2)
O31 0.014(2) 0.019(3) 0.014(3) 0.000(2) 0.002(2) -0.002(2)
O32 0.016(3) 0.026(3) 0.017(3) 0.003(2) 0.005(2) 0.002(2)
O33 0.012(2) 0.019(3) 0.011(3) 0.003(2) -0.001(2) -0.001(2)
O34 0.013(2) 0.016(3) 0.013(3) -0.003(2) -0.001(2) -0.005(2)
O35 0.018(3) 0.026(3) 0.016(3) 0.002(2) 0.006(2) 0.002(2)
O36 0.018(3) 0.027(3) 0.012(3) 0.000(2) 0.001(2) 0.008(2)
O37 0.020(3) 0.019(3) 0.015(3) 0.000(2) 0.004(2) 0.000(2)
O38 0.012(2) 0.021(3) 0.014(3) 0.000(2) 0.003(2) -0.002(2)
O39 0.017(3) 0.018(3) 0.013(3) -0.001(2) 0.005(2) 0.000(2)
O40 0.013(2) 0.019(3) 0.014(3) -0.001(2) 0.002(2) -0.004(2)
O41 0.015(2) 0.009(2) 0.014(3) 0.002(2) 0.000(2) -0.001(2)
O42 0.014(2) 0.019(3) 0.021(3) 0.000(2) 0.002(2) 0.001(2)
O43 0.021(3) 0.020(3) 0.012(3) 0.002(2) 0.006(2) 0.001(2)
O44 0.017(3) 0.019(3) 0.010(3) 0.003(2) 0.003(2) -0.002(2)
O45 0.015(2) 0.021(3) 0.014(3) -0.001(2) 0.006(2) 0.002(2)
O46 0.013(2) 0.023(3) 0.012(3) 0.005(2) 0.003(2) 0.004(2)
O47 0.014(2) 0.019(3) 0.018(3) 0.000(2) 0.002(2) 0.004(2)
O48 0.013(2) 0.015(3) 0.010(3) 0.000(2) 0.0022(19) 0.001(2)
O49 0.013(2) 0.020(3) 0.023(3) 0.000(2) 0.006(2) 0.001(2)
O50 0.012(2) 0.020(3) 0.017(3) -0.003(2) 0.002(2) -0.001(2)
O51 0.016(3) 0.033(4) 0.021(3) -0.005(3) 0.004(2) 0.001(2)
O52 0.018(3) 0.022(3) 0.010(3) -0.004(2) 0.001(2) -0.001(2)
O54 0.016(2) 0.019(3) 0.015(3) 0.002(2) 0.004(2) 0.002(2)
O55 0.023(3) 0.017(3) 0.022(3) 0.003(2) 0.010(2) 0.001(2)
O56 0.018(3) 0.016(3) 0.019(3) 0.003(2) 0.007(2) 0.004(2)
O57 0.019(3) 0.016(3) 0.022(3) 0.000(2) 0.008(2) 0.001(2)
O58 0.016(2) 0.015(3) 0.015(3) -0.001(2) 0.002(2) -0.001(2)
O59 0.010(2) 0.019(3) 0.011(3) 0.001(2) 0.0005(19) 0.001(2)
O60 0.013(2) 0.019(3) 0.015(3) -0.003(2) 0.003(2) 0.000(2)
O61 0.017(3) 0.018(3) 0.012(3) 0.001(2) 0.003(2) 0.002(2)
O62 0.011(2) 0.019(3) 0.013(3) 0.001(2) 0.003(2) -0.001(2)
O63 0.016(3) 0.023(3) 0.021(3) 0.000(2) 0.007(2) 0.003(2)
O64 0.012(2) 0.021(3) 0.019(3) -0.005(2) 0.000(2) 0.001(2)
O65 0.009(2) 0.022(3) 0.016(3) 0.003(2) 0.001(2) 0.007(2)
O66 0.017(3) 0.016(3) 0.019(3) 0.000(2) 0.005(2) 0.004(2)
O67 0.014(2) 0.015(3) 0.020(3) -0.002(2) 0.003(2) 0.002(2)
O68 0.018(3) 0.027(3) 0.016(3) 0.000(2) 0.008(2) 0.005(2)
O69 0.018(3) 0.021(3) 0.028(3) 0.000(3) 0.009(2) 0.000(2)
O70 0.019(3) 0.019(3) 0.016(3) -0.001(3) 0.008(2) 0.001(3)
O71 0.019(3) 0.025(3) 0.030(4) 0.000(3) 0.007(2) 0.000(2)
O72 0.011(3) 0.024(3) 0.018(3) 0.001(3) 0.001(2) 0.004(2)
O73 0.023(3) 0.025(3) 0.029(4) -0.001(3) 0.008(3) 0.008(3)
O74 0.021(4) 0.017(3) 0.015(3) -0.001(2) 0.006(3) 0.002(3)
O79 0.092(7) 0.040(5) 0.048(6) -0.001(4) 0.019(5) -0.011(5)
O80 0.090(8) 0.127(13) 0.052(7) -0.021(8) 0.033(6) -0.006(8)
O81 0.048(4) 0.029(4) 0.041(5) -0.003(3) 0.015(4) -0.005(3)
O82 0.041(4) 0.058(5) 0.019(4) 0.002(3) 0.005(3) 0.009(4)
O84 0.048(5) 0.065(6) 0.044(5) -0.013(5) 0.014(4) -0.019(4)
O85 0.045(4) 0.028(4) 0.029(4) -0.001(3) 0.009(3) 0.000(3)
O86 0.031(4) 0.043(5) 0.033(4) 0.005(3) -0.009(3) -0.010(3)
O87 0.033(3) 0.025(3) 0.027(4) -0.005(3) 0.000(3) -0.015(3)
O88 0.020(3) 0.024(3) 0.018(3) 0.000(2) 0.006(2) 0.004(2)
O91 0.035(5) 0.033(6) 0.035(6) 0.008(4) 0.000(4) 0.001(4)
O91A 0.035(5) 0.033(6) 0.035(6) 0.008(4) 0.000(4) 0.001(4)
O92 0.039(6) 0.082(10) 0.070(8) 0.034(8) 0.027(6) 0.029(6)
O92A 0.039(6) 0.082(10) 0.070(8) 0.034(8) 0.027(6) 0.029(6)
O93 0.036(5) 0.045(6) 0.035(8) 0.003(7) 0.019(7) 0.007(4)
O93A 0.036(5) 0.045(6) 0.035(8) 0.003(7) 0.019(7) 0.007(4)
O94 0.052(5) 0.032(4) 0.042(5) 0.001(4) -0.001(4) -0.004(4)
O96 0.022(3) 0.069(6) 0.030(4) -0.012(4) 0.004(3) 0.006(3)
O97 0.029(3) 0.023(3) 0.029(4) 0.000(3) 0.004(3) 0.002(3)
O98 0.043(4) 0.060(6) 0.043(5) 0.018(4) -0.003(4) -0.021(4)
O99 0.015(3) 0.029(3) 0.019(3) -0.004(3) 0.003(2) 0.001(2)
O100 0.030(3) 0.040(4) 0.037(4) 0.011(3) 0.014(3) 0.016(3)
O101 0.021(3) 0.032(4) 0.026(3) 0.008(3) 0.010(3) 0.005(3)
O102 0.013(2) 0.029(3) 0.022(3) 0.003(3) 0.003(2) -0.002(2)
O103 0.025(3) 0.035(4) 0.041(4) -0.002(3) 0.007(3) 0.001(3)
O105 0.021(3) 0.029(3) 0.019(3) -0.002(3) 0.007(2) -0.007(2)
O106 0.031(3) 0.020(3) 0.026(4) -0.006(3) 0.003(3) 0.000(3)
O108 0.025(3) 0.039(4) 0.018(3) 0.006(3) 0.005(2) -0.014(3)
O109 0.033(3) 0.038(4) 0.019(3) -0.005(3) 0.010(3) -0.009(3)
O110 0.026(4) 0.107(9) 0.035(5) 0.025(5) 0.008(3) 0.003(4)
O111 0.064(6) 0.078(7) 0.035(5) 0.019(5) 0.020(4) 0.018(5)
O118 0.018(3) 0.019(3) 0.017(3) -0.002(2) 0.001(2) 0.000(2)
O9A 0.039(4) 0.060(6) 0.025(4) -0.008(4) 0.014(3) -0.021(4)

loop_
_atom_type_symbol
_atom_type_description
_atom_type_scat_dispersion_real
_atom_type_scat_dispersion_imag
_atom_type_scat_source
C C 0.0181 0.0091 'International Tables Vol C Tables 4.2.6.8 and 6.1.1.4'
Na Na 0.1353 0.1239 'International Tables Vol C Tables 4.2.6.8 and 6.1.1.4'
O O 0.0492 0.0322 'International Tables Vol C Tables 4.2.6.8 and 6.1.1.4'
P P 0.2955 0.4335 'International Tables Vol C Tables 4.2.6.8 and 6.1.1.4'
Tb Tb -9.1472 9.1891 'International Tables Vol C Tables 4.2.6.8 and 6.1.1.4'
W W -5.4734 5.5774 'International Tables Vol C Tables 4.2.6.8 and 6.1.1.4'
H H 0.0000 0.0000 'International Tables Vol C Tables 4.2.6.8 and 6.1.1.4'

loop_
_geom_angle_atom_site_label_1
_geom_angle_atom_site_label_2
_geom_angle_atom_site_label_3
_geom_angle
_geom_angle_site_symmetry_1
_geom_angle_site_symmetry_3
O67 W1 O62 83.0(2) . .
O67 W1 O68 89.8(3) . .
O67 W1 O70 156.3(3) . .
O67 W1 O74 87.9(3) . .
O68 W1 O62 84.2(2) . .
O68 W1 O70 88.3(3) . .
O68 W1 O74 157.3(3) . .
O69 W1 O62 170.2(2) . .
O69 W1 O67 103.5(3) . .
O69 W1 O68 102.9(3) . .
O69 W1 O70 99.9(3) . .
O69 W1 O74 99.6(3) . .
O70 W1 O62 73.4(2) . .
O70 W1 O74 84.8(3) . .
O74 W1 O62 73.1(2) . .
O66 W1A O62 81.9(4) . .
O66 W1A O67 97.6(5) . .
O67 W1A O62 80.0(4) . .
O65 W2 O62 83.5(2) . .
O65 W2 O72 88.1(3) . .
O65 W2 O74 157.0(3) . .
O66 W2 O62 82.9(2) . .
O66 W2 O65 90.7(2) . .
O66 W2 O72 156.5(3) . .
O66 W2 O74 88.2(3) . .
O72 W2 O62 73.7(2) . .
O72 W2 O74 83.9(3) . .
O73 W2 O62 172.5(2) . .
O73 W2 O65 101.4(3) . .
O73 W2 O66 102.6(3) . .
O73 W2 O72 100.6(3) . .
O73 W2 O74 101.2(3) . .
O74 W2 O62 73.5(2) . .
O62 W2A O111 162.8(5) . 4_666
O64 W2A O62 80.1(4) . .
O64 W2A O111 95.1(5) . 4_666
O65 W2A O62 78.9(4) . .
O65 W2A O64 105.5(5) . .
O65 W2A O111 86.6(4) . 4_666
O62 W3 Na9 154.5(2) . .
O63 W3 Na9 93.7(2) . .
O63 W3 O62 82.7(2) . .
O63 W3 O70 86.7(3) . .
O63 W3 O72 155.8(2) . .
O64 W3 Na9 70.5(2) . .
O64 W3 O62 84.2(2) . .
O64 W3 O63 88.9(3) . .
O64 W3 O70 156.7(2) . .
O64 W3 O72 89.7(3) . .
O70 W3 Na9 132.6(2) . .
O70 W3 O62 72.5(2) . .
O71 W3 Na9 33.7(3) . .
O71 W3 O62 170.4(3) . .
O71 W3 O63 103.6(3) . .
O71 W3 O64 102.9(3) . .
O71 W3 O70 100.4(3) . .
O71 W3 O72 100.3(3) . .
O72 W3 Na9 108.5(2) . .
O72 W3 O62 73.1(2) . .
O72 W3 O70 85.1(3) . .
O63 W3A O62 82.6(4) . .
O63 W3A O68 97.6(5) . .
O68 W3A O62 78.0(3) . .
O45 W4 Na12 45.6(2) . .
O45 W4 O56 91.6(2) . .
O45 W4 O58 92.9(3) . .
O45 W4 O61 81.6(2) . .
O45 W4 O67 161.9(2) . .
O56 W4 Na12 79.52(18) . .
O56 W4 O61 72.2(2) . .
O56 W4 O67 84.7(2) . .
O57 W4 Na12 60.39(19) . .
O57 W4 O45 101.0(3) . .
O57 W4 O56 99.7(3) . .
O57 W4 O58 102.7(3) . .
O57 W4 O61 171.6(2) . .
O57 W4 O67 97.1(2) . .
O58 W4 Na12 119.66(17) . .
O58 W4 O56 155.9(2) . .
O58 W4 O61 85.0(2) . .
O58 W4 O67 83.7(2) . .
O61 W4 Na12 118.67(14) . .
O67 W4 Na12 149.30(18) . .
O67 W4 O61 80.4(2) . .
O44 W5 O54 92.4(2) . .
O44 W5 O56 94.6(2) . .
O44 W5 O61 83.1(2) . .
O44 W5 O66 163.1(2) . .
O54 W5 O61 83.8(2) . .
O54 W5 O66 82.0(2) . .
O55 W5 O44 102.5(3) . .
O55 W5 O54 101.5(3) . .
O55 W5 O56 99.6(3) . .
O55 W5 O61 172.0(2) . .
O55 W5 O66 94.2(3) . .
O56 W5 O54 155.8(2) . .
O56 W5 O61 74.1(2) . .
O56 W5 O66 84.7(2) . .
O66 W5 O61 80.5(2) . .
O46 W6 O48 93.5(2) . .
O46 W6 O58 92.1(2) . .
O46 W6 O59 81.8(2) . .
O46 W6 O68 162.3(2) . .
O47 W6 O46 100.8(3) . .
O47 W6 O48 99.3(3) . .
O47 W6 O58 101.4(3) . .
O47 W6 O59 172.0(2) . .
O47 W6 O68 96.7(2) . .
O48 W6 O58 157.1(2) . .
O48 W6 O59 72.9(2) . .
O48 W6 O68 85.9(2) . .
O58 W6 O59 86.0(2) . .
O58 W6 O68 82.0(2) . .
O68 W6 O59 81.1(2) . .
O43 W7 O52 93.8(3) . .
O43 W7 O54 94.3(3) . .
O43 W7 O60 83.6(2) . .
O43 W7 O65 163.9(2) . .
O52 W7 O60 75.0(2) . .
O52 W7 O65 83.8(2) . .
O54 W7 O52 157.3(2) . .
O54 W7 O60 84.8(2) . .
O54 W7 O65 82.6(2) . .
O65 W7 O60 80.5(2) . .
O118 W7 O43 102.1(3) . .
O118 W7 O52 99.4(3) . .
O118 W7 O54 99.5(3) . .
O118 W7 O60 172.5(2) . .
O118 W7 O65 94.0(3) . .
O41 W8 O48 90.2(2) . .
O41 W8 O50 93.8(2) . .
O41 W8 O59 82.5(2) . .
O41 W8 O63 162.9(2) . .
O48 W8 O59 72.9(2) . .
O48 W8 O63 85.0(2) . .
O49 W8 O41 100.4(3) . .
O49 W8 O48 98.4(3) . .
O49 W8 O50 102.3(3) . .
O49 W8 O59 171.0(2) . .
O49 W8 O63 96.5(3) . .
O50 W8 O48 157.8(2) . .
O50 W8 O59 85.9(2) . .
O50 W8 O63 84.8(2) . .
O63 W8 O59 80.4(2) . .
O42 W9 Na8 120.1(3) . 4_666
O42 W9 O50 92.2(3) . .
O42 W9 O52 93.5(3) . .
O42 W9 O60 81.3(2) . .
O42 W9 O64 160.9(3) . .
O50 W9 Na8 143.0(2) . 4_666
O50 W9 O52 156.4(3) . .
O50 W9 O60 85.0(2) . .
O50 W9 O64 81.6(2) . .
O51 W9 Na8 56.4(3) . 4_666
O51 W9 O42 102.0(3) . .
O51 W9 O50 102.2(3) . .
O51 W9 O52 99.0(3) . .
O51 W9 O60 171.8(3) . .
O51 W9 O64 96.9(3) . .
O52 W9 Na8 47.7(2) . 4_666
O52 W9 O60 73.2(2) . .
O52 W9 O64 85.7(2) . .
O60 W9 Na8 115.4(2) . 4_666
O64 W9 Na8 72.8(2) . 4_666
O64 W9 O60 80.3(2) . .
O12 W10 Na2 44.77(16) . .
O12 W10 O26 80.3(2) . .
O23 W10 Na2 43.63(16) . .
O23 W10 O12 83.2(2) . .
O23 W10 O26 73.4(2) . .
O24 W10 Na2 83.33(19) . .
O24 W10 O12 96.6(2) . .
O24 W10 O23 98.0(3) . .
O24 W10 O25 101.9(3) . .
O24 W10 O26 171.1(2) . .
O24 W10 O33 100.4(3) . .
O25 W10 Na2 129.13(18) . .
O25 W10 O12 84.6(2) . .
O25 W10 O23 157.7(2) . .
O25 W10 O26 86.2(2) . .
O26 W10 Na2 88.72(13) . .
O33 W10 Na2 133.86(18) . .
O33 W10 O12 162.6(2) . .
O33 W10 O23 90.8(2) . .
O33 W10 O25 95.5(2) . .
O33 W10 O26 82.3(2) . .
O13 W11 Na2 44.48(17) . .
O13 W11 O26 81.1(2) . .
O21 W11 Na2 128.02(18) . .
O21 W11 O13 83.6(2) . .
O21 W11 O23 155.4(2) . .
O21 W11 O26 84.2(2) . .
O22 W11 Na2 84.9(2) . .
O22 W11 O13 96.0(2) . .
O22 W11 O21 101.7(3) . .
O22 W11 O23 100.4(3) . .
O22 W11 O26 173.2(2) . .
O22 W11 O32 100.9(3) . .
O23 W11 Na2 43.90(16) . .
O23 W11 O13 83.4(2) . .
O23 W11 O26 73.2(2) . .
O26 W11 Na2 88.69(13) . .
O32 W11 Na2 136.8(2) . .
O32 W11 O13 163.1(2) . .
O32 W11 O21 93.0(3) . .
O32 W11 O23 93.4(2) . .
O32 W11 O26 82.1(2) . .
O9 W12 O27 80.7(2) . .
O14 W12 O9 95.6(2) . .
O14 W12 O15 99.8(3) . .
O14 W12 O25 101.2(3) . .
O14 W12 O27 172.8(2) . .
O14 W12 O34 101.7(3) . .
O15 W12 O9 85.8(2) . .
O15 W12 O25 156.8(2) . .
O15 W12 O27 73.9(2) . .
O25 W12 O9 82.5(2) . .
O25 W12 O27 84.5(2) . .
O34 W12 O9 162.4(2) . .
O34 W12 O15 94.1(2) . .
O34 W12 O25 91.2(2) . .
O34 W12 O27 82.4(2) . .
O11 W13 O28 81.9(2) . .
O19 W13 O11 85.7(2) . .
O19 W13 O28 73.0(2) . .
O20 W13 O11 93.9(2) . .
O20 W13 O19 101.5(3) . .
O20 W13 O21 100.7(3) . .
O20 W13 O28 173.3(3) . .
O20 W13 O31 102.0(3) . .
O21 W13 O11 81.6(2) . .
O21 W13 O19 155.1(2) . .
O21 W13 O28 84.0(2) . .
O31 W13 O11 163.8(2) . .
O31 W13 O19 94.1(2) . .
O31 W13 O21 92.3(2) . .
O31 W13 O28 82.5(2) . .
O7 W14 Na11 153.58(19) . .
O7 W14 O27 80.4(2) . .
O15 W14 Na11 92.48(18) . .
O15 W14 O7 83.8(2) . .
O15 W14 O27 73.6(2) . .
O16 W14 Na11 57.6(2) . .
O16 W14 O7 97.0(3) . .
O16 W14 O15 98.1(3) . .
O16 W14 O17 101.9(3) . .
O16 W14 O27 171.5(2) . .
O16 W14 O29 100.8(3) . .
O17 W14 Na11 106.95(19) . .
O17 W14 O7 83.6(2) . .
O17 W14 O15 157.4(2) . .
O17 W14 O27 85.9(2) . .
O27 W14 Na11 123.70(16) . .
O29 W14 Na11 43.9(2) . .
O29 W14 O7 162.2(2) . .
O29 W14 O15 93.6(2) . .
O29 W14 O17 92.7(2) . .
O29 W14 O27 82.0(2) . .
O8 W15 O28 80.3(2) . .
O17 W15 O8 82.4(2) . .
O17 W15 O19 156.2(2) . .
O17 W15 O28 85.5(2) . .
O18 W15 O8 96.8(2) . .
O18 W15 O17 101.8(3) . .
O18 W15 O19 99.3(3) . .
O18 W15 O28 171.8(2) . .
O18 W15 O30 102.2(3) . .
O19 W15 O8 84.3(2) . .
O19 W15 O28 72.8(2) . .
O30 W15 O8 161.0(2) . .
O30 W15 O17 92.5(3) . .
O30 W15 O19 93.7(3) . .
O30 W15 O28 81.1(2) . .
O3 W16 Na2 91.3(2) . .
O3 W16 O4 100.4(3) . .
O3 W16 O6 100.0(2) . .
O3 W16 O9 103.0(3) . .
O3 W16 O10 170.3(2) . .
O3 W16 O12 104.5(3) . .
O4 W16 Na2 135.35(18) . .
O4 W16 O6 85.4(3) . .
O4 W16 O10 72.5(2) . .
O6 W16 Na2 50.04(19) . .
O6 W16 O10 73.3(2) . .
O9 W16 Na2 130.69(18) . .
O9 W16 O4 88.5(2) . .
O9 W16 O6 156.9(2) . .
O9 W16 O10 83.6(2) . .
O9 W16 O12 89.1(2) . .
O10 W16 Na2 89.55(14) . .
O12 W16 Na2 41.61(17) . .
O12 W16 O4 154.8(2) . .
O12 W16 O6 87.1(2) . .
O12 W16 O10 82.4(2) . .
Na6 W17 Na2 64.50(8) 1_455 .
O2 W17 Na2 90.1(2) . .
O2 W17 Na6 57.3(2) . 1_455
O2 W17 O5 99.6(3) . .
O2 W17 O6 98.1(3) . .
O2 W17 O10 168.7(2) . .
O2 W17 O11 103.6(3) . .
O2 W17 O13 102.8(3) . .
O5 W17 Na2 135.22(18) . .
O5 W17 Na6 84.38(17) . 1_455
O5 W17 O10 72.8(2) . .
O6 W17 Na2 50.18(19) . .
O6 W17 Na6 41.74(17) . 1_455
O6 W17 O5 85.1(2) . .
O6 W17 O10 73.35(19) . .
O10 W17 Na2 89.81(14) . .
O10 W17 Na6 112.80(14) . 1_455
O11 W17 Na2 131.68(18) . .
O11 W17 Na6 157.82(18) . 1_455
O11 W17 O5 88.5(2) . .
O11 W17 O6 158.1(2) . .
O11 W17 O10 84.8(2) . .
O11 W17 O13 90.9(2) . .
O13 W17 Na2 40.82(17) . .
O13 W17 Na6 103.78(17) . 1_455
O13 W17 O5 157.1(2) . .
O13 W17 O6 87.1(2) . .
O13 W17 O10 84.3(2) . .
O1 W18 O4 100.3(3) . .
O1 W18 O5 100.0(3) . .
O1 W18 O7 102.3(3) . .
O1 W18 O8 102.9(3) . .
O1 W18 O10 170.8(2) . .
O4 W18 O10 72.9(2) . .
O5 W18 O4 85.1(2) . .
O5 W18 O10 73.7(2) . .
O7 W18 O4 87.6(2) . .
O7 W18 O5 157.5(2) . .
O7 W18 O10 83.8(2) . .
O8 W18 O4 156.7(2) . .
O8 W18 O5 88.7(2) . .
O8 W18 O7 89.7(2) . .
O8 W18 O10 83.8(2) . .
O32 Tb1 Na12 112.81(17) . .
O32 Tb1 O37 77.1(2) . .
O32 Tb1 O38 119.2(2) . .
O32 Tb1 O40 83.3(2) . .
O32 Tb1 O45 152.5(2) . .
O32 Tb1 C1 102.0(2) . .
O33 Tb1 Na12 73.92(16) . .
O33 Tb1 O32 82.0(2) . .
O33 Tb1 O37 78.1(2) . .
O33 Tb1 O38 84.42(19) . .
O33 Tb1 O40 119.7(2) . .
O33 Tb1 O44 152.0(2) . .
O33 Tb1 O45 90.2(2) . .
O33 Tb1 C1 102.8(2) . .
O37 Tb1 Na12 37.24(14) . .
O37 Tb1 C1 178.7(2) . .
O38 Tb1 Na12 119.39(14) . .
O38 Tb1 O37 154.22(19) . .
O38 Tb1 O40 54.35(19) . .
O38 Tb1 C1 27.1(2) . .
O40 Tb1 Na12 161.16(14) . .
O40 Tb1 O37 151.43(19) . .
O40 Tb1 C1 27.3(2) . .
O44 Tb1 Na12 84.33(16) . .
O44 Tb1 O32 90.7(2) . .
O44 Tb1 O37 74.0(2) . .
O44 Tb1 O38 122.20(19) . .
O44 Tb1 O40 85.8(2) . .
O44 Tb1 O45 83.9(2) . .
O44 Tb1 C1 105.2(2) . .
O45 Tb1 Na12 39.87(15) . .
O45 Tb1 O37 75.5(2) . .
O45 Tb1 O38 85.9(2) . .
O45 Tb1 O40 122.98(19) . .
O45 Tb1 C1 105.4(2) . .
C1 Tb1 Na12 143.85(16) . .
O30 Tb2 O31 84.3(2) . .
O30 Tb2 O36 76.6(2) . .
O30 Tb2 O39 83.6(2) . .
O30 Tb2 O40 120.95(19) . .
O30 Tb2 O42 92.5(2) . .
O30 Tb2 O43 154.9(2) . .
O30 Tb2 C1 102.9(2) . .
O31 Tb2 O36 78.2(2) . .
O31 Tb2 O39 120.43(19) . .
O31 Tb2 O40 84.78(19) . .
O31 Tb2 O43 91.3(2) . .
O31 Tb2 C1 103.6(2) . .
O36 Tb2 O39 151.4(2) . .
O36 Tb2 O40 154.3(2) . .
O36 Tb2 C1 178.0(2) . .
O39 Tb2 O40 54.25(19) . .
O39 Tb2 C1 26.9(2) . .
O40 Tb2 C1 27.4(2) . .
O42 Tb2 O31 153.9(2) . .
O42 Tb2 O36 75.8(2) . .
O42 Tb2 O39 84.7(2) . .
O42 Tb2 O40 118.4(2) . .
O42 Tb2 O43 80.7(2) . .
O42 Tb2 C1 102.3(2) . .
O43 Tb2 O36 78.3(2) . .
O43 Tb2 O39 119.4(2) . .
O43 Tb2 O40 83.0(2) . .
O43 Tb2 C1 102.2(2) . .
O29 Tb3 Na11 36.25(15) . .
O29 Tb3 O35 73.5(2) . .
O29 Tb3 O38 121.53(19) . .
O29 Tb3 O39 84.8(2) . .
O29 Tb3 C1 104.0(2) . .
O34 Tb3 Na11 92.80(16) . .
O34 Tb3 O29 82.8(2) . .
O34 Tb3 O35 75.9(2) . .
O34 Tb3 O38 85.76(19) . .
O34 Tb3 O39 121.27(19) . .
O34 Tb3 O41 152.3(2) . .
O34 Tb3 O46 89.7(2) . .
O34 Tb3 C1 104.6(2) . .
O35 Tb3 Na11 42.93(17) . .
O35 Tb3 C1 177.4(2) . .
O38 Tb3 Na11 157.44(15) . .
O38 Tb3 O35 154.9(2) . .
O38 Tb3 C1 27.3(2) . .
O39 Tb3 Na11 109.04(16) . .
O39 Tb3 O35 150.7(2) . .
O39 Tb3 O38 54.28(19) . .
O39 Tb3 C1 27.0(2) . .
O41 Tb3 Na11 67.75(15) . .
O41 Tb3 O29 91.17(19) . .
O41 Tb3 O35 76.44(19) . .
O41 Tb3 O38 119.83(18) . .
O41 Tb3 O39 84.73(19) . .
O41 Tb3 C1 103.1(2) . .
O46 Tb3 Na11 120.72(16) . .
O46 Tb3 O29 154.5(2) . .
O46 Tb3 O35 81.1(2) . .
O46 Tb3 O38 81.8(2) . .
O46 Tb3 O39 119.5(2) . .
O46 Tb3 O41 84.3(2) . .
O46 Tb3 C1 101.5(2) . .
C1 Tb3 Na11 134.45(18) . .
O26 P1 O10 108.5(3) . .
O27 P1 O10 107.4(3) . .
O27 P1 O26 111.0(3) . .
O28 P1 O10 108.9(3) . .
O28 P1 O26 110.4(3) . .
O28 P1 O27 110.5(3) . .
O59 P2 O61 111.0(3) . .
O59 P2 O62 108.0(3) . .
O60 P2 O59 110.1(3) . .
O60 P2 O61 110.9(3) . .
O60 P2 O62 108.1(3) . .
O61 P2 O62 108.6(3) . .
Na9 Na1 Na3 167.9(3) . 2_545
O22 Na1 Na3 79.3(2) 1_655 2_545
O22 Na1 Na9 112.7(3) 1_655 .
O22 Na1 O71 97.6(3) 1_655 .
O71 Na1 Na3 135.8(3) . 2_545
O71 Na1 Na9 44.0(2) . .
O75 Na1 Na3 136.3(6) . 2_545
O75 Na1 Na9 42.7(6) . .
O75 Na1 O22 110.2(6) . 1_655
O75 Na1 O71 86.5(6) . .
O75 Na1 O79 162.9(7) . 2_545
O75 Na1 O91A 97.8(7) . 2_545
O75 Na1 O112 82.2(7) . 4_666
O79 Na1 Na3 45.0(3) 2_545 2_545
O79 Na1 Na9 131.1(4) 2_545 .
O79 Na1 O22 86.9(4) 2_545 1_655
O79 Na1 O71 91.0(4) 2_545 .
O79 Na1 O91A 85.3(5) 2_545 2_545
O79 Na1 O112 81.5(5) 2_545 4_666
O91A Na1 Na3 40.3(3) 2_545 2_545
O91A Na1 O22 79.6(4) 2_545 1_655
O91A Na1 O71 175.5(5) 2_545 .
O112 Na1 Na3 81.2(4) 4_666 2_545
O112 Na1 Na9 86.8(4) 4_666 .
O112 Na1 O22 160.3(5) 4_666 1_655
O112 Na1 O71 98.4(4) 4_666 .
O112 Na1 O91A 83.6(5) 4_666 2_545
W10 Na2 W16 63.27(5) . .
W10 Na2 W17 90.64(7) . .
W10 Na2 Na6 127.07(11) . 1_455
W11 Na2 W10 58.28(5) . .
W11 Na2 W16 91.31(7) . .
W11 Na2 W17 63.59(6) . .
W11 Na2 Na6 118.64(11) . 1_455
W16 Na2 Na6 64.06(8) . 1_455
W17 Na2 W16 56.95(5) . .
W17 Na2 Na6 55.76(8) . 1_455
O6 Na2 W10 89.96(14) . .
O6 Na2 W11 90.63(14) . .
O6 Na2 W16 32.45(12) . .
O6 Na2 W17 32.77(12) . .
O6 Na2 Na6 39.03(13) . 1_455
O12 Na2 W10 33.94(12) . .
O12 Na2 W11 76.17(14) . .
O12 Na2 W16 29.51(13) . .
O12 Na2 W17 72.61(14) . .
O12 Na2 Na6 93.57(17) . 1_455
O12 Na2 O6 59.22(18) . .
O13 Na2 W10 76.74(15) . .
O13 Na2 W11 34.51(13) . .
O13 Na2 W16 73.61(15) . .
O13 Na2 W17 29.43(14) . .
O13 Na2 Na6 84.16(17) . 1_455
O13 Na2 O6 59.84(19) . .
O13 Na2 O12 75.0(2) . .
O23 Na2 W10 33.02(14) . .
O23 Na2 W11 32.63(14) . .
O23 Na2 W16 89.75(16) . .
O23 Na2 W17 89.47(16) . .
O23 Na2 Na6 143.78(19) . 1_455
O23 Na2 O6 106.2(2) . .
O23 Na2 O12 63.40(19) . .
O23 Na2 O13 63.7(2) . .
O99 Na2 W10 155.6(2) . .
O99 Na2 W11 141.1(2) . .
O99 Na2 W16 97.0(2) . .
O99 Na2 W17 89.71(18) . .
O99 Na2 Na6 38.53(18) . 1_455
O99 Na2 O6 77.4(2) . .
O99 Na2 O12 124.4(2) . .
O99 Na2 O13 113.0(2) . .
O99 Na2 O23 171.3(3) . .
O99 Na2 O101 89.2(2) . .
O99 Na2 O102 86.9(2) . .
O101 Na2 W10 108.04(18) . .
O101 Na2 W11 89.93(17) . .
O101 Na2 W16 168.4(2) . .
O101 Na2 W17 133.2(2) . .
O101 Na2 Na6 124.86(19) . 1_455
O101 Na2 O6 159.0(2) . .
O101 Na2 O12 140.8(2) . .
O101 Na2 O13 112.9(2) . .
O101 Na2 O23 85.1(2) . .
O102 Na2 W10 78.06(16) . .
O102 Na2 W11 131.66(18) . .
O102 Na2 W16 86.15(18) . .
O102 Na2 W17 142.2(2) . .
O102 Na2 Na6 103.35(19) . 1_455
O102 Na2 O6 110.4(2) . .
O102 Na2 O12 78.5(2) . .
O102 Na2 O13 152.9(2) . .
O102 Na2 O23 99.0(2) . .
O102 Na2 O101 84.5(2) . .
O16 Na3 Na1 120.8(3) . 2
O16 Na3 O79 82.9(3) . .
O16 Na3 O80 86.6(4) . .
O16 Na3 O81 81.4(3) . .
O16 Na3 O82 88.9(3) . .
O16 Na3 O91 164.8(6) . .
O79 Na3 Na1 39.6(3) . 2
O80 Na3 Na1 107.9(4) . 2
O80 Na3 O79 96.3(4) . .
O80 Na3 O81 166.7(5) . .
O80 Na3 O82 88.1(4) . .
O80 Na3 O91 102.6(7) . .
O81 Na3 Na1 83.4(3) . 2
O81 Na3 O79 88.0(3) . .
O81 Na3 O82 86.0(3) . .
O82 Na3 Na1 146.2(3) . 2
O82 Na3 O79 170.5(4) . .
O91 Na3 Na1 68.3(5) . 2
O91 Na3 O79 107.7(6) . .
O91 Na3 O81 88.1(6) . .
O91 Na3 O82 79.5(6) . .
O91A Na3 Na1 41.3(3) . 2
O91A Na3 O16 158.3(4) . .
O91A Na3 O79 80.9(4) . .
O91A Na3 O80 109.4(5) . .
O91A Na3 O81 83.7(4) . .
O91A Na3 O82 105.7(4) . .
O82 Na4 O101 169.5(3) 3_465 .
O93 Na4 O82 81.6(7) . 3_465
O93 Na4 O101 102.8(7) . .
O93 Na4 O102 163.8(6) . .
O93A Na4 O82 96.4(4) . 3_465
O93A Na4 O101 86.9(4) . .
O100 Na4 O82 75.8(3) . 3_465
O100 Na4 O93 107.3(6) . .
O100 Na4 O93A 104.0(4) . .
O100 Na4 O101 93.8(3) . .
O100 Na4 O102 88.2(3) . .
O100 Na4 O103 155.9(3) . .
O102 Na4 O82 98.2(3) . 3_465
O102 Na4 O93A 162.9(4) . .
O102 Na4 O101 80.3(2) . .
O103 Na4 O82 83.1(3) . 3_465
O103 Na4 O93 80.5(6) . .
O103 Na4 O93A 89.7(4) . .
O103 Na4 O101 107.0(3) . .
O103 Na4 O102 83.4(3) . .
O18 Na5 Na12 118.99(19) . 2_455
O97 Na5 Na12 88.3(2) . 2_455
O97 Na5 O18 79.5(2) . .
O97 Na5 O103 86.5(3) . 2_455
O97 Na5 O105 104.4(3) . 2_455
O97 Na5 O106 90.7(3) . 2_455
O98 Na5 Na12 104.8(3) . 2_455
O98 Na5 O18 97.5(3) . .
O98 Na5 O97 166.1(3) . .
O98 Na5 O103 81.0(3) . 2_455
O98 Na5 O105 88.6(3) . 2_455
O98 Na5 O106 96.3(4) . 2_455
O103 Na5 Na12 136.0(2) 2_455 2_455
O103 Na5 O18 102.9(3) 2_455 .
O103 Na5 O105 168.2(3) 2_455 2_455
O103 Na5 O106 95.1(3) 2_455 2_455
O105 Na5 Na12 41.93(16) 2_455 2_455
O105 Na5 O18 83.9(2) 2_455 .
O105 Na5 O106 80.4(2) 2_455 2_455
O106 Na5 Na12 41.23(18) 2_455 2_455
O106 Na5 O18 158.8(3) 2_455 .
W17 Na6 Na2 59.75(7) 1_655 1_655
W17 Na6 Na7 157.45(13) 1_655 .
Na2 Na6 Na7 130.38(13) 1_655 .
O2 Na6 W17 30.42(11) 1_655 1_655
O2 Na6 Na2 72.57(15) 1_655 1_655
O2 Na6 Na7 156.56(19) 1_655 .
O6 Na6 W17 33.42(14) 1_655 1_655
O6 Na6 Na2 47.68(17) 1_655 1_655
O6 Na6 Na7 133.1(2) 1_655 .
O6 Na6 O2 63.31(19) 1_655 1_655
O6 Na6 O96 99.1(3) 1_655 .
O6 Na6 O99 85.0(2) 1_655 1_655
O49 Na6 W17 129.6(2) . 1_655
O49 Na6 Na2 120.6(2) . 1_655
O49 Na6 Na7 66.50(18) . .
O49 Na6 O2 99.2(2) . 1_655
O49 Na6 O6 160.2(3) . 1_655
O49 Na6 O96 99.4(3) . .
O49 Na6 O99 86.3(2) . 1_655
O94 Na6 W17 88.9(2) . 1_655
O94 Na6 Na2 147.5(3) . 1_655
O94 Na6 Na7 76.0(2) . .
O94 Na6 O2 84.6(3) . 1_655
O94 Na6 O6 101.5(3) . 1_655
O94 Na6 O49 85.1(3) . .
O94 Na6 O96 91.1(3) . .
O94 Na6 O99 170.0(3) . 1_655
O96 Na6 W17 130.7(2) . 1_655
O96 Na6 Na2 102.6(2) . 1_655
O96 Na6 Na7 35.47(18) . .
O96 Na6 O2 160.4(3) . 1_655
O96 Na6 O99 95.4(3) . 1_655
O99 Na6 W17 92.56(17) 1_655 1_655
O99 Na6 Na2 37.51(15) 1_655 1_655
O99 Na6 Na7 105.22(19) 1_655 .
O99 Na6 O2 91.7(2) 1_655 1_655
Na6 Na7 Na11 116.18(13) . .
O85 Na7 Na6 88.8(2) . .
O85 Na7 Na11 28.6(2) . .
O86 Na7 Na6 157.5(3) . .
O86 Na7 Na11 81.9(2) . .
O86 Na7 O85 110.4(3) . .
O86 Na7 O87 94.0(3) . .
O86 Na7 O88 81.1(3) . .
O86 Na7 O96 123.5(3) . .
O87 Na7 Na6 96.8(2) . .
O87 Na7 Na11 96.5(2) . .
O87 Na7 O85 92.4(3) . .
O87 Na7 O88 174.5(3) . .
O88 Na7 Na6 88.71(19) . .
O88 Na7 Na11 80.38(18) . .
O88 Na7 O85 87.0(3) . .
O96 Na7 Na6 36.5(2) . .
O96 Na7 Na11 152.3(3) . .
O96 Na7 O85 125.2(3) . .
O96 Na7 O87 92.7(3) . .
O96 Na7 O88 92.1(3) . .
W9 Na8 Na8 94.1(4) 4_565 3
Na9 Na8 W9 144.7(5) 2_545 4_565
Na9 Na8 Na8 92.3(5) 2_545 3
Na9 Na8 O51 122.5(6) 2_545 4_565
Na9 Na8 O52 136.5(5) 2_545 4_565
Na9 Na8 O75 55.8(5) 2_545 2_545
Na9 Na8 O110 68.8(4) 2_545 .
Na9 Na8 O111 118.1(6) 2_545 .
O51 Na8 W9 29.27(16) 4_565 4_565
O51 Na8 Na8 74.7(4) 4_565 3
O52 Na8 W9 32.56(18) 4_565 4_565
O52 Na8 Na8 125.0(5) 4_565 3
O52 Na8 O51 59.4(3) 4_565 4_565
O52 Na8 O75 87.7(5) 4_565 2_545
O75 Na8 W9 89.6(5) 2_545 4_565
O75 Na8 Na8 110.4(7) 2_545 3
O75 Na8 O51 76.5(5) 2_545 4_565
O110 Na8 W9 111.6(4) . 4_565
O110 Na8 Na8 154.1(6) . 3
O110 Na8 O51 130.1(4) . 4_565
O110 Na8 O52 79.8(4) . 4_565
O110 Na8 O75 74.3(6) . 2_545
O111 Na8 W9 96.7(4) . 4_565
O111 Na8 Na8 89.6(5) . 3
O111 Na8 O51 117.5(5) . 4_565
O111 Na8 O52 86.7(5) . 4_565
O111 Na8 O75 158.6(7) . 2_545
O111 Na8 O110 84.4(5) . .
Na8A Na8A O51 96.5(13) 3 4_565
Na8A Na8A O111 92.9(15) 3 .
Na8A Na8A O9A 121.6(15) 3 2_545
O111 Na8A O51 101.2(5) . 4_565
O9A Na8A O51 141.8(8) 2_545 4_565
O9A Na8A O111 80.0(7) 2_545 .
W3 Na9 Na10 137.9(3) . 2
Na1 Na9 W3 68.6(2) . .
Na1 Na9 Na10 153.0(3) . 2
Na8 Na9 W3 132.4(4) 2 .
Na8 Na9 Na1 101.8(5) 2 .
Na8 Na9 Na10 65.3(4) 2 2
Na8 Na9 O2 133.9(5) 2 1_655
Na8 Na9 O71 138.8(6) 2 .
Na8 Na9 O75 73.9(6) 2 .
Na8 Na9 O92 94.7(6) 2 2
Na8 Na9 O110 57.6(4) 2 2
O2 Na9 W3 93.3(3) 1_655 .
O2 Na9 Na1 101.0(4) 1_655 .
O2 Na9 Na10 76.4(3) 1_655 2
O2 Na9 O92 70.4(4) 1_655 2
O2 Na9 O110 76.7(4) 1_655 2
O71 Na9 W3 23.93(17) . .
O71 Na9 Na1 48.8(3) . .
O71 Na9 Na10 153.7(4) . 2
O71 Na9 O2 85.1(3) . 1_655
O71 Na9 O92 114.3(5) . 2
O71 Na9 O110 150.4(5) . 2
O75 Na9 W3 104.6(6) . .
O75 Na9 Na1 36.3(6) . .
O75 Na9 Na10 117.5(6) . 2
O75 Na9 O2 104.3(6) . 1_655
O75 Na9 O71 84.9(6) . .
O75 Na9 O92 158.8(7) . 2
O75 Na9 O110 77.4(6) . 2
O92 Na9 W3 96.3(4) 2 .
O92 Na9 Na1 162.7(5) 2 .
O92 Na9 Na10 41.6(3) 2 2
O92 Na9 O110 81.4(5) 2 2
O110 Na9 W3 170.0(4) 2 .
O110 Na9 Na1 111.9(4) 2 .
O110 Na9 Na10 41.2(3) 2 2
Na12 Na10 Na9 134.2(2) . 2_545
O57 Na10 Na9 154.7(3) . 2_545
O57 Na10 Na12 58.12(17) . .
O92 Na10 Na9 43.1(4) . 2_545
O92 Na10 Na12 138.5(4) . .
O92 Na10 O57 111.8(5) . .
O92A Na10 Na12 124.9(12) . .
O92A Na10 O57 81.3(12) . .
O92A Na10 O108 89.6(10) . .
O92A Na10 O109 153.2(11) . .
O92A Na10 O110 116.0(11) . .
O92A Na10 O111 100.1(11) . .
O108 Na10 Na9 103.0(3) . 2_545
O108 Na10 Na12 44.9(2) . .
O108 Na10 O57 70.5(3) . .
O108 Na10 O92 93.8(4) . .
O108 Na10 O110 92.4(3) . .
O108 Na10 O111 168.3(4) . .
O109 Na10 Na9 132.2(3) . 2_545
O109 Na10 Na12 44.3(2) . .
O109 Na10 O57 72.9(3) . .
O109 Na10 O92 175.2(6) . .
O109 Na10 O108 88.6(3) . .
O109 Na10 O110 90.8(3) . .
O109 Na10 O111 85.7(3) . .
O110 Na10 Na9 43.2(3) . 2_545
O110 Na10 Na12 98.1(3) . .
O110 Na10 O57 156.3(3) . .
O110 Na10 O92 84.9(5) . .
O110 Na10 O111 77.5(4) . .
O111 Na10 Na9 73.7(3) . 2_545
O111 Na10 Na12 130.0(3) . .
O111 Na10 O57 117.2(4) . .
O111 Na10 O92 91.2(5) . .
W14 Na11 Tb3 63.72(8) . .
W14 Na11 Na7 154.17(18) . .
Tb3 Na11 Na7 91.49(13) . .
O16 Na11 W14 30.77(13) . .
O16 Na11 Tb3 94.43(17) . .
O16 Na11 Na7 168.7(2) . .
O29 Na11 W14 31.23(14) . .
O29 Na11 Tb3 34.06(16) . .
O29 Na11 Na7 125.3(2) . .
O29 Na11 O16 61.7(2) . .
O29 Na11 O35 68.1(2) . .
O29 Na11 O90A 89.0(4) . .
O35 Na11 W14 89.44(18) . .
O35 Na11 Tb3 39.19(15) . .
O35 Na11 Na7 65.45(17) . .
O35 Na11 O16 114.3(2) . .
O84 Na11 W14 118.9(3) . .
O84 Na11 Tb3 130.5(3) . .
O84 Na11 Na7 70.8(3) . .
O84 Na11 O16 98.1(3) . .
O84 Na11 O29 138.8(3) . .
O84 Na11 O35 92.9(3) . .
O84 Na11 O85 95.7(3) . .
O84 Na11 O90A 119.8(5) . .
O85 Na11 W14 144.0(3) . .
O85 Na11 Tb3 86.9(2) . .
O85 Na11 Na7 29.4(2) . .
O85 Na11 O16 160.5(3) . .
O85 Na11 O29 114.4(3) . .
O85 Na11 O35 78.5(3) . .
O85 Na11 O90A 90.0(4) . .
O90 Na11 W14 87.6(6) . .
O90 Na11 Tb3 130.6(7) . .
O90 Na11 Na7 115.9(6) . .
O90 Na11 O16 66.8(6) . .
O90 Na11 O29 104.6(6) . .
O90 Na11 O35 168.7(7) . .
O90 Na11 O84 98.1(7) . .
O90 Na11 O85 97.8(6) . .
O90A Na11 W14 81.5(3) . .
O90A Na11 Tb3 109.6(4) . .
O90A Na11 Na7 115.7(3) . .
O90A Na11 O16 71.2(3) . .
O90A Na11 O35 146.4(4) . .
W4 Na12 Tb1 62.43(6) . .
W4 Na12 Na5 155.90(13) . 2_445
Na5 Na12 Tb1 95.44(11) 2_445 .
Na10 Na12 W4 78.43(13) . .
Na10 Na12 Tb1 138.83(14) . .
Na10 Na12 Na5 125.07(16) . 2_445
O37 Na12 W4 92.97(17) . .
O37 Na12 Tb1 37.90(15) . .
O37 Na12 Na5 71.46(17) . 2_445
O37 Na12 Na10 142.9(2) . .
O37 Na12 O45 71.4(2) . .
O45 Na12 W4 30.42(13) . .
O45 Na12 Tb1 35.00(13) . .
O45 Na12 Na5 125.52(19) . 2_445
O45 Na12 Na10 108.6(2) . .
O105 Na12 W4 158.6(2) . .
O105 Na12 Tb1 125.1(2) . .
O105 Na12 Na5 42.83(18) . 2_445
O105 Na12 Na10 87.7(2) . .
O105 Na12 O37 88.4(2) . .
O105 Na12 O45 159.7(3) . .
O106 Na12 W4 117.7(2) . .
O106 Na12 Tb1 79.51(18) . .
O106 Na12 Na5 43.70(19) . 2_445
O106 Na12 Na10 133.7(2) . .
O106 Na12 O37 82.3(2) . .
O106 Na12 O45 93.0(2) . .
O106 Na12 O105 83.6(3) . .
O106 Na12 O108 167.6(3) . .
O106 Na12 O109 89.1(3) . .
O108 Na12 W4 74.67(17) . .
O108 Na12 Tb1 108.2(2) . .
O108 Na12 Na5 124.5(2) . 2_445
O108 Na12 Na10 45.0(2) . .
O108 Na12 O37 97.8(3) . .
O108 Na12 O45 98.8(2) . .
O108 Na12 O105 84.0(2) . .
O109 Na12 W4 96.87(19) . .
O109 Na12 Tb1 146.4(2) . .
O109 Na12 Na5 97.7(2) . 2_445
O109 Na12 Na10 44.8(2) . .
O109 Na12 O37 169.1(3) . .
O109 Na12 O45 115.8(2) . .
O109 Na12 O105 84.2(2) . .
O109 Na12 O108 89.2(3) . .
W17 O2 Na6 92.2(2) . 1_455
W17 O2 Na9 132.3(4) . 1_455
Na9 O2 Na6 132.2(3) 1_455 1_455
W16 O4 W18 123.7(3) . .
W18 O5 W17 122.5(3) . .
W16 O6 W17 122.7(3) . .
W16 O6 Na2 97.5(2) . .
W16 O6 Na6 129.1(3) . 1_455
W17 O6 Na2 97.1(2) . .
W17 O6 Na6 104.8(2) . 1_455
Na6 O6 Na2 93.3(2) 1_455 .
W18 O7 W14 148.7(3) . .
W18 O8 W15 149.5(3) . .
W16 O9 W12 151.3(3) . .
W17 O10 W16 90.66(17) . .
W18 O10 W16 90.90(18) . .
W18 O10 W17 91.03(18) . .
P1 O10 W16 124.6(3) . .
P1 O10 W17 124.5(3) . .
P1 O10 W18 124.9(3) . .
W17 O11 W13 148.5(3) . .
W10 O12 Na2 101.3(2) . .
W16 O12 W10 148.7(3) . .
W16 O12 Na2 108.9(2) . .
W11 O13 Na2 101.0(2) . .
W17 O13 W11 147.3(3) . .
W17 O13 Na2 109.7(2) . .
W12 O15 W14 122.1(3) . .
W14 O16 Na3 137.1(3) . .
W14 O16 Na11 91.7(3) . .
Na3 O16 Na11 121.1(3) . .
W14 O17 W15 155.2(3) . .
W15 O18 Na5 133.6(3) . .
W15 O19 W13 123.9(3) . .
W11 O21 W13 158.0(3) . .
W11 O22 Na1 132.1(4) . 1_455
W10 O23 Na2 103.3(2) . .
W11 O23 W10 121.8(3) . .
W11 O23 Na2 103.5(2) . .
W10 O25 W12 154.9(3) . .
W10 O26 W11 90.61(18) . .
P1 O26 W10 127.3(3) . .
P1 O26 W11 127.4(3) . .
W14 O27 W12 89.27(19) . .
P1 O27 W12 128.3(3) . .
P1 O27 W14 128.6(3) . .
W13 O28 W15 89.33(19) . .
P1 O28 W13 127.7(3) . .
P1 O28 W15 127.7(3) . .
W14 O29 Tb3 138.2(3) . .
W14 O29 Na11 104.9(3) . .
Tb3 O29 Na11 109.7(3) . .
W15 O30 Tb2 138.3(3) . .
W13 O31 Tb2 137.2(3) . .
W11 O32 Tb1 138.6(3) . .
W10 O33 Tb1 139.9(3) . .
W12 O34 Tb3 137.6(3) . .
Tb3 O35 Na11 97.9(2) . .
Na12 O37 Tb1 104.9(2) . .
Tb1 O38 Tb3 174.6(3) . .
C1 O38 Tb1 93.4(5) . .
C1 O38 Tb3 92.0(5) . .
Tb3 O39 Tb2 173.8(3) . .
C1 O39 Tb2 93.3(5) . .
C1 O39 Tb3 92.9(5) . .
Tb1 O40 Tb2 174.5(3) . .
C1 O40 Tb1 93.0(5) . .
C1 O40 Tb2 92.5(5) . .
W8 O41 Tb3 138.3(3) . .
W9 O42 Tb2 141.6(3) . .
W7 O43 Tb2 138.4(3) . .
W5 O44 Tb1 135.9(3) . .
W4 O45 Tb1 136.2(3) . .
W4 O45 Na12 104.0(3) . .
Tb1 O45 Na12 105.1(2) . .
W6 O46 Tb3 138.1(3) . .
W6 O48 W8 123.3(3) . .
W8 O49 Na6 135.9(3) . .
W8 O50 W9 155.1(4) . .
W9 O51 Na8 94.3(4) . 4_666
W9 O51 Na8A 115.5(4) . 4_666
W7 O52 Na8 135.7(4) . 4_666
W9 O52 W7 121.2(3) . .
W9 O52 Na8 99.7(3) . 4_666
W7 O54 W5 157.3(3) . .
W5 O56 W4 123.5(3) . .
W4 O57 Na10 145.4(3) . .
W4 O58 W6 156.0(3) . .
W8 O59 W6 90.30(18) . .
P2 O59 W6 127.1(3) . .
P2 O59 W8 128.3(3) . .
W7 O60 W9 89.17(19) . .
P2 O60 W7 128.8(3) . .
P2 O60 W9 128.8(3) . .
W5 O61 W4 89.5(2) . .
P2 O61 W4 126.8(3) . .
P2 O61 W5 127.7(3) . .
W1 O62 W3 90.61(17) . .
W1A O62 W2A 90.2(4) . .
W1A O62 W3A 92.3(4) . .
W2 O62 W1 91.3(2) . .
W2 O62 W3 90.43(18) . .
W3A O62 W2A 88.6(4) . .
P2 O62 W1 125.2(3) . .
P2 O62 W1A 127.3(4) . .
P2 O62 W2 124.3(3) . .
P2 O62 W2A 121.3(4) . .
P2 O62 W3 124.6(3) . .
P2 O62 W3A 126.1(4) . .
W3 O63 W8 148.2(3) . .
W3A O63 W8 140.0(4) . .
W2A O64 W9 129.7(4) . .
W3 O64 W9 151.2(3) . .
W2 O65 W7 148.1(3) . .
W2A O65 W7 131.3(4) . .
W1A O66 W5 136.8(4) . .
W2 O66 W5 149.9(3) . .
W1 O67 W4 149.4(3) . .
W4 O67 W1A 135.1(4) . .
W1 O68 W6 149.1(3) . .
W6 O68 W3A 131.6(4) . .
W1 O70 W3 123.5(3) . .
W3 O71 Na1 133.0(4) . .
W3 O71 Na9 122.4(4) . .
Na9 O71 Na1 87.1(4) . .
W3 O72 W2 122.7(3) . .
W2 O74 W1 122.1(3) . .
Na1 O75 Na8 133.6(9) . 2
Na1 O75 Na9 101.0(8) . .
Na9 O75 Na8 50.3(5) . 2
Na1 O79 Na3 95.5(5) 2 .
Na4 O82 Na3 125.5(4) 3_465 .
Na11 O85 Na7 122.0(3) . .
Na3 O91A Na1 98.3(5) . 2
Na10 O92 Na9 95.2(5) . 2_545
Na7 O96 Na6 108.1(3) . .
Na2 O99 Na6 104.0(3) . 1_455
Na2 O101 Na4 96.5(3) . .
Na2 O102 Na4 98.6(3) . .
Na4 O103 Na5 127.4(4) . 2_445
Na12 O105 Na5 95.2(3) . 2_445
Na12 O106 Na5 95.1(3) . 2_445
Na12 O108 Na10 90.1(3) . .
Na12 O109 Na10 90.9(3) . .
Na8 O110 Na9 53.5(4) . 2_545
Na8 O110 Na10 92.1(4) . .
Na10 O110 Na9 95.6(4) . 2_545
W2A O111 Na8A 109.5(5) 4_565 .
Na8 O111 Na10 93.0(4) . .
Na10 O111 W2A 136.2(5) . 4_565
Na10 O111 Na8A 107.1(5) . .
Tb2 C1 Tb1 119.9(3) . .
Tb3 C1 Tb1 120.2(3) . .
Tb3 C1 Tb2 119.9(3) . .
O38 C1 Tb1 59.5(4) . .
O38 C1 Tb2 179.4(6) . .
O38 C1 Tb3 60.7(4) . .
O38 C1 O40 119.2(7) . .
O39 C1 Tb1 179.7(6) . .
O39 C1 Tb2 59.8(4) . .
O39 C1 Tb3 60.1(4) . .
O39 C1 O38 120.8(7) . .
O39 C1 O40 120.0(7) . .
O40 C1 Tb1 59.7(4) . .
O40 C1 Tb2 60.2(4) . .
O40 C1 Tb3 179.7(6) . .

loop_
_geom_bond_atom_site_label_1
_geom_bond_atom_site_label_2
_geom_bond_distance
_geom_bond_site_symmetry_2
W1 O62 2.394(6) .
W1 O67 1.858(5) .
W1 O68 1.883(6) .
W1 O69 1.715(6) .
W1 O70 1.929(6) .
W1 O74 1.958(6) .
W1A O62 2.323(12) .
W1A O66 1.962(12) .
W1A O67 2.092(12) .
W2 O62 2.381(6) .
W2 O65 1.857(6) .
W2 O66 1.840(6) .
W2 O72 1.943(6) .
W2 O73 1.741(7) .
W2 O74 1.946(6) .
W2A O62 2.499(10) .
W2A O64 1.953(12) .
W2A O65 1.932(11) .
W2A O111 2.527(13) 4_666
W3 Na9 3.595(9) .
W3 O62 2.414(5) .
W3 O63 1.889(6) .
W3 O64 1.861(6) .
W3 O70 1.951(6) .
W3 O71 1.727(6) .
W3 O72 1.934(6) .
W3A O62 2.404(10) .
W3A O63 1.908(13) .
W3A O68 2.187(11) .
W4 Na12 3.492(3) .
W4 O45 1.822(5) .
W4 O56 1.936(6) .
W4 O57 1.725(6) .
W4 O58 1.874(6) .
W4 O61 2.435(6) .
W4 O67 1.992(5) .
W5 O44 1.783(5) .
W5 O54 1.909(6) .
W5 O55 1.733(6) .
W5 O56 1.908(6) .
W5 O61 2.374(6) .
W5 O66 2.030(5) .
W6 O46 1.807(5) .
W6 O47 1.720(6) .
W6 O48 1.919(5) .
W6 O58 1.923(6) .
W6 O59 2.418(6) .
W6 O68 2.003(6) .
W7 O43 1.803(6) .
W7 O52 1.922(6) .
W7 O54 1.891(6) .
W7 O60 2.341(6) .
W7 O65 2.033(5) .
W7 O118 1.729(6) .
W8 O41 1.815(5) .
W8 O48 1.956(5) .
W8 O49 1.721(6) .
W8 O50 1.891(6) .
W8 O59 2.392(6) .
W8 O63 1.989(6) .
W9 Na8 3.507(10) 4_666
W9 O42 1.787(5) .
W9 O50 1.907(6) .
W9 O51 1.720(6) .
W9 O52 1.915(6) .
W9 O60 2.421(6) .
W9 O64 2.023(6) .
W10 Na2 3.503(3) .
W10 O12 1.995(5) .
W10 O23 1.962(6) .
W10 O24 1.709(6) .
W10 O25 1.874(6) .
W10 O26 2.379(5) .
W10 O33 1.816(5) .
W11 Na2 3.484(3) .
W11 O13 2.011(5) .
W11 O21 1.885(6) .
W11 O22 1.729(5) .
W11 O23 1.932(6) .
W11 O26 2.408(5) .
W11 O32 1.815(6) .
W12 O9 1.980(5) .
W12 O14 1.723(6) .
W12 O15 1.903(6) .
W12 O25 1.917(6) .
W12 O27 2.406(6) .
W12 O34 1.812(5) .
W13 O11 2.036(5) .
W13 O19 1.924(6) .
W13 O20 1.738(6) .
W13 O21 1.903(6) .
W13 O28 2.405(5) .
W13 O31 1.780(5) .
W14 Na11 3.356(4) .
W14 O7 1.999(5) .
W14 O15 1.945(6) .
W14 O16 1.717(6) .
W14 O17 1.901(6) .
W14 O27 2.387(6) .
W14 O29 1.801(5) .
W15 O8 2.023(5) .
W15 O17 1.902(6) .
W15 O18 1.723(6) .
W15 O19 1.916(6) .
W15 O28 2.416(6) .
W15 O30 1.800(6) .
W16 Na2 3.585(3) .
W16 O3 1.712(5) .
W16 O4 1.932(6) .
W16 O6 1.940(5) .
W16 O9 1.865(5) .
W16 O10 2.407(5) .
W16 O12 1.866(5) .
W17 Na2 3.581(3) .
W17 Na6 3.427(4) 1_455
W17 O2 1.737(5) .
W17 O5 1.965(6) .
W17 O6 1.953(6) .
W17 O10 2.396(5) .
W17 O11 1.857(5) .
W17 O13 1.870(6) .
W18 O1 1.743(6) .
W18 O4 1.939(6) .
W18 O5 1.925(5) .
W18 O7 1.872(5) .
W18 O8 1.870(5) .
W18 O10 2.383(6) .
Tb1 Na12 3.872(4) .
Tb1 O32 2.283(6) .
Tb1 O33 2.252(5) .
Tb1 O37 2.461(6) .
Tb1 O38 2.428(6) .
Tb1 O40 2.432(6) .
Tb1 O44 2.266(6) .
Tb1 O45 2.301(5) .
Tb1 C1 2.813(8) .
Tb2 O30 2.268(6) .
Tb2 O31 2.280(5) .
Tb2 O36 2.400(6) .
Tb2 O39 2.428(6) .
Tb2 O40 2.435(6) .
Tb2 O42 2.273(5) .
Tb2 O43 2.286(6) .
Tb2 C1 2.804(8) .
Tb3 Na11 3.831(6) .
Tb3 O29 2.279(6) .
Tb3 O34 2.264(5) .
Tb3 O35 2.444(6) .
Tb3 O38 2.438(6) .
Tb3 O39 2.425(6) .
Tb3 O41 2.275(5) .
Tb3 O46 2.267(6) .
Tb3 C1 2.794(8) .
P1 O10 1.567(5) .
P1 O26 1.535(6) .
P1 O27 1.532(6) .
P1 O28 1.530(6) .
P2 O59 1.535(6) .
P2 O60 1.528(6) .
P2 O61 1.539(6) .
P2 O62 1.569(5) .
Na1 Na3 3.602(9) 2_545
Na1 Na9 3.392(13) .
Na1 O22 2.479(10) 1_655
Na1 O71 2.557(9) .
Na1 O75 2.05(2) .
Na1 O79 2.305(13) 2_545
Na1 O91A 2.405(13) 2_545
Na1 O112 2.392(15) 4_666
Na2 Na6 3.742(5) 1_455
Na2 O6 2.771(7) .
Na2 O12 2.516(6) .
Na2 O13 2.487(6) .
Na2 O23 2.484(6) .
Na2 O99 2.348(6) .
Na2 O101 2.420(8) .
Na2 O102 2.403(7) .
Na3 Na1 3.602(9) 2
Na3 O16 2.360(8) .
Na3 O79 2.557(12) .
Na3 O80 2.365(12) .
Na3 O81 2.399(9) .
Na3 O82 2.542(10) .
Na3 O91 2.37(2) .
Na3 O91A 2.356(13) .
Na4 O82 2.524(8) 3_465
Na4 O93 2.45(3) .
Na4 O93A 2.491(15) .
Na4 O100 2.327(7) .
Na4 O101 2.542(8) .
Na4 O102 2.482(8) .
Na4 O103 2.388(8) .
Na5 Na12 3.541(5) 2_455
Na5 O18 2.511(7) .
Na5 O97 2.341(8) .
Na5 O98 2.284(9) .
Na5 O103 2.394(8) 2_455
Na5 O105 2.418(7) 2_455
Na5 O106 2.456(8) 2_455
Na6 W17 3.427(4) 1_655
Na6 Na2 3.742(5) 1_655
Na6 Na7 3.833(5) .
Na6 O2 2.887(7) 1_655
Na6 O6 2.360(6) 1_655
Na6 O49 2.360(6) .
Na6 O94 2.279(9) .
Na6 O96 2.395(9) .
Na6 O99 2.402(8) 1_655
Na7 Na11 4.155(6) .
Na7 O85 2.407(8) .
Na7 O86 2.325(8) .
Na7 O87 2.350(7) .
Na7 O88 2.357(7) .
Na7 O96 2.340(8) .
Na8 W9 3.507(10) 4_565
Na8 Na8 3.79(2) 3
Na8 Na9 2.179(13) 2_545
Na8 O51 2.929(13) 4_565
Na8 O52 2.632(11) 4_565
Na8 O75 2.72(2) 2_545
Na8 O110 2.289(15) .
Na8 O111 2.244(16) .
Na8A Na8A 1.21(3) 3
Na8A O51 2.911(15) 4_565
Na8A O111 2.831(19) .
Na8A O9A 2.38(3) 2_545
Na9 Na8 2.179(13) 2
Na9 Na10 3.670(12) 2
Na9 O2 2.443(10) 1_655
Na9 O71 2.360(11) .
Na9 O75 2.34(2) .
Na9 O92 2.52(2) 2
Na9 O110 2.526(13) 2
Na10 Na9 3.670(12) 2_545
Na10 Na12 3.364(7) .
Na10 O57 2.804(9) .
Na10 O92 2.449(14) .
Na10 O92A 2.24(3) .
Na10 O108 2.380(8) .
Na10 O109 2.371(9) .
Na10 O110 2.427(12) .
Na10 O111 2.437(11) .
Na11 O16 2.833(8) .
Na11 O29 2.406(7) .
Na11 O35 2.634(9) .
Na11 O84 2.306(11) .
Na11 O85 2.343(9) .
Na11 O90 2.18(2) .
Na11 O90A 2.426(14) .
Na12 Na5 3.541(5) 2_445
Na12 O37 2.425(7) .
Na12 O45 2.572(7) .
Na12 O105 2.376(7) .
Na12 O106 2.343(7) .
Na12 O108 2.373(8) .
Na12 O109 2.351(8) .
O2 Na6 2.887(7) 1_455
O2 Na9 2.443(10) 1_455
O6 Na6 2.360(6) 1_455
O22 Na1 2.479(10) 1_455
O38 C1 1.282(10) .
O39 C1 1.269(10) .
O40 C1 1.291(10) .
O51 Na8 2.929(13) 4_666
O51 Na8A 2.911(15) 4_666
O52 Na8 2.632(11) 4_666
O75 Na8 2.72(2) 2
O79 Na1 2.305(13) 2
O82 Na4 2.524(8) 3_465
O91A Na1 2.405(13) 2
O92 Na9 2.52(2) 2_545
O99 Na6 2.402(8) 1_455
O103 Na5 2.394(8) 2_445
O105 Na5 2.418(7) 2_445
O106 Na5 2.456(8) 2_445
O110 Na9 2.526(13) 2_545
O111 W2A 2.527(13) 4_565
O112 Na1 2.392(15) 4_565
O9A Na8A 2.38(3) 2

loop_
_geom_torsion_atom_site_label_1
_geom_torsion_atom_site_label_2
_geom_torsion_atom_site_label_3
_geom_torsion_atom_site_label_4
_geom_torsion
_geom_torsion_site_symmetry_1
_geom_torsion_site_symmetry_4
Tb1 O38 C1 Tb3 -179.8(3) . .
Tb1 O38 C1 O39 -179.9(6) . .
Tb1 O38 C1 O40 0.5(7) . .
Tb1 O40 C1 Tb2 179.7(3) . .
Tb1 O40 C1 O38 -0.5(7) . .
Tb1 O40 C1 O39 179.9(6) . .
Tb2 O39 C1 Tb3 -179.9(3) . .
Tb2 O39 C1 O38 -179.8(6) . .
Tb2 O39 C1 O40 -0.2(7) . .
Tb2 O40 C1 Tb1 -179.7(3) . .
Tb2 O40 C1 O38 179.8(6) . .
Tb2 O40 C1 O39 0.2(7) . .
Tb3 O38 C1 Tb1 179.8(3) . .
Tb3 O38 C1 O39 -0.1(7) . .
Tb3 O38 C1 O40 -179.7(6) . .
Tb3 O39 C1 Tb2 179.9(3) . .
Tb3 O39 C1 O38 0.1(7) . .
Tb3 O39 C1 O40 179.7(6) . .
Na2 W10 O25 W12 45.1(8) . .
Na2 W10 O33 Tb1 -67.6(5) . .
Na2 W11 O21 W13 -45.5(9) . .
Na2 W11 O22 Na1 -97.1(4) . 1_455
Na2 W11 O32 Tb1 60.8(6) . .
Na2 W16 O9 W12 -23.7(8) . .
Na2 W16 O12 W10 -164.2(7) . .
Na2 W17 O2 Na6 -59.15(16) . 1_455
Na2 W17 O2 Na9 101.8(5) . 1_455
Na2 W17 O11 W13 27.0(7) . .
Na2 W17 O13 W11 158.9(7) . .
Na6 W17 O2 Na9 160.9(6) 1_455 1_455
Na6 W17 O11 W13 158.1(3) 1_455 .
Na6 W17 O13 W11 174.7(5) 1_455 .
Na6 W17 O13 Na2 15.8(3) 1_455 .
Na8 W9 O42 Tb2 -96.2(5) 4_666 .
Na9 W3 O63 W8 -89.1(6) . .
Na9 W3 O64 W9 118.5(8) . .
Na9 W3 O71 Na1 120.7(7) . .
Na11 W14 O16 Na3 142.2(6) . .
Na11 W14 O29 Tb3 -145.2(6) . .
Na12 W4 O45 Tb1 130.4(5) . .
Na12 W4 O57 Na10 -53.4(5) . .
Na12 W4 O58 W6 157.4(7) . .
O1 W18 O7 W14 124.8(6) . .
O1 W18 O8 W15 -124.6(6) . .
O2 W17 O11 W13 129.6(6) . .
O2 W17 O13 W11 -126.2(6) . .
O2 W17 O13 Na2 74.9(3) . .
O3 W16 O9 W12 -126.9(7) . .
O3 W16 O12 W10 120.7(6) . .
O3 W16 O12 Na2 -75.1(3) . .
O4 W16 O9 W12 132.7(7) . .
O4 W16 O12 W10 -67.2(9) . .
O4 W16 O12 Na2 97.1(6) . .
O4 W18 O7 W14 -135.2(6) . .
O4 W18 O8 W15 61.1(10) . .
O5 W17 O2 Na6 76.9(2) . 1_455
O5 W17 O2 Na9 -122.2(5) . 1_455
O5 W17 O11 W13 -130.9(6) . .
O5 W17 O13 W11 66.0(9) . .
O5 W17 O13 Na2 -92.9(6) . .
O5 W18 O7 W14 -64.3(9) . .
O5 W18 O8 W15 135.5(6) . .
O6 W16 O9 W12 58.1(11) . .
O6 W16 O12 W10 -139.8(6) . .
O6 W16 O12 Na2 24.4(2) . .
O6 W17 O2 Na6 -9.4(3) . 1_455
O6 W17 O2 Na9 151.5(5) . 1_455
O6 W17 O11 W13 -58.2(10) . .
O6 W17 O13 W11 136.1(6) . .
O6 W17 O13 Na2 -22.8(2) . .
O7 W14 O16 Na3 -30.2(5) . .
O7 W14 O16 Na11 -172.4(2) . .
O7 W14 O29 Tb3 25.4(11) . .
O7 W14 O29 Na11 170.6(7) . .
O7 W18 O8 W15 -22.0(6) . .
O8 W15 O18 Na5 45.2(4) . .
O8 W15 O30 Tb2 -31.9(11) . .
O8 W18 O7 W14 21.6(6) . .
O9 W12 O34 Tb3 -32.7(11) . .
O9 W16 O12 W10 17.4(6) . .
O9 W16 O12 Na2 -178.3(3) . .
O10 W16 O9 W12 60.2(7) . .
O10 W16 O12 W10 -66.3(6) . .
O10 W16 O12 Na2 98.0(2) . .
O10 W17 O2 Na6 30.5(14) . 1_455
O10 W17 O2 Na9 -168.6(10) . 1_455
O10 W17 O11 W13 -58.1(6) . .
O10 W17 O13 W11 62.6(6) . .
O10 W17 O13 Na2 -96.3(2) . .
O10 W18 O7 W14 -62.2(6) . .
O10 W18 O8 W15 61.8(6) . .
O10 P1 O26 W10 63.6(4) . .
O10 P1 O26 W11 -63.3(4) . .
O10 P1 O27 W12 -63.6(4) . .
O10 P1 O27 W14 63.9(4) . .
O10 P1 O28 W13 62.5(5) . .
O10 P1 O28 W15 -62.8(4) . .
O11 W13 O31 Tb2 34.9(12) . .
O11 W17 O2 Na6 167.6(2) . 1_455
O11 W17 O2 Na9 -31.4(6) . 1_455
O11 W17 O13 W11 -22.1(6) . .
O11 W17 O13 Na2 179.0(3) . .
O12 W10 O25 W12 40.5(7) . .
O12 W10 O33 Tb1 9.3(11) . .
O12 W16 O9 W12 -22.2(7) . .
O13 W11 O21 W13 -43.4(8) . .
O13 W11 O22 Na1 -54.0(4) . 1_455
O13 W11 O32 Tb1 -24.7(12) . .
O13 W17 O2 Na6 -98.3(2) . 1_455
O13 W17 O2 Na9 62.6(5) . 1_455
O13 W17 O11 W13 26.2(6) . .
O14 W12 O34 Tb3 157.3(4) . .
O15 W12 O34 Tb3 56.3(5) . .
O15 W14 O16 Na3 54.5(5) . .
O15 W14 O16 Na11 -87.8(2) . .
O15 W14 O29 Tb3 -55.3(5) . .
O15 W14 O29 Na11 89.9(3) . .
O16 W14 O29 Tb3 -154.3(4) . .
O16 W14 O29 Na11 -9.1(3) . .
O17 W14 O16 Na3 -115.1(5) . .
O17 W14 O16 Na11 102.6(2) . .
O17 W14 O29 Tb3 103.0(5) . .
O17 W14 O29 Na11 -111.8(3) . .
O17 W15 O18 Na5 128.8(4) . .
O17 W15 O30 Tb2 -105.5(5) . .
O18 W15 O30 Tb2 151.9(5) . .
O19 W13 O31 Tb2 -53.5(5) . .
O19 W15 O18 Na5 -40.1(4) . .
O19 W15 O30 Tb2 51.5(5) . .
O20 W13 O31 Tb2 -156.2(4) . .
O21 W11 O22 Na1 30.7(5) . 1_455
O21 W11 O32 Tb1 -102.5(5) . .
O21 W13 O31 Tb2 102.4(5) . .
O22 W11 O21 W13 -138.2(8) . .
O22 W11 O32 Tb1 155.0(5) . .
O23 W10 O25 W12 -16.5(12) . .
O23 W10 O33 Tb1 -60.0(5) . .
O23 W11 O21 W13 15.1(12) . .
O23 W11 O22 Na1 -138.4(4) . 1_455
O23 W11 O32 Tb1 53.7(5) . .
O24 W10 O25 W12 136.1(7) . .
O24 W10 O33 Tb1 -158.3(4) . .
O25 W10 O33 Tb1 98.6(5) . .
O25 W12 O34 Tb3 -101.0(4) . .
O26 W10 O25 W12 -40.1(7) . .
O26 W10 O33 Tb1 13.2(4) . .
O26 W11 O21 W13 38.2(8) . .
O26 W11 O32 Tb1 -18.8(5) . .
O26 P1 O10 W16 -59.6(4) . .
O26 P1 O10 W17 59.8(4) . .
O26 P1 O10 W18 -179.8(3) . .
O26 P1 O27 W12 54.8(5) . .
O26 P1 O27 W14 -177.7(3) . .
O26 P1 O28 W13 -56.5(4) . .
O26 P1 O28 W15 178.1(3) . .
O27 W12 O34 Tb3 -16.8(4) . .
O27 W14 O29 Tb3 17.6(4) . .
O27 W14 O29 Na11 162.8(3) . .
O27 P1 O10 W16 60.4(4) . .
O27 P1 O10 W17 179.8(3) . .
O27 P1 O10 W18 -59.8(4) . .
O27 P1 O26 W10 -54.2(4) . .
O27 P1 O26 W11 179.0(3) . .
O27 P1 O28 W13 -179.7(3) . .
O27 P1 O28 W15 54.9(4) . .
O28 W13 O31 Tb2 18.7(4) . .
O28 W15 O30 Tb2 -20.5(4) . .
O28 P1 O10 W16 -179.8(3) . .
O28 P1 O10 W17 -60.5(4) . .
O28 P1 O10 W18 59.9(4) . .
O28 P1 O26 W10 -177.1(3) . .
O28 P1 O26 W11 56.0(4) . .
O28 P1 O27 W12 177.7(3) . .
O28 P1 O27 W14 -54.8(4) . .
O29 W14 O16 Na3 149.7(5) . .
O29 W14 O16 Na11 7.5(3) . .
O30 W15 O18 Na5 -136.0(4) . .
O32 W11 O21 W13 120.0(8) . .
O32 W11 O22 Na1 126.1(4) . 1_455
O33 W10 O25 W12 -122.1(7) . .
O41 W8 O49 Na6 -145.0(4) . .
O41 W8 O50 W9 119.2(7) . .
O42 W9 O51 Na8 118.3(3) . 4_666
O42 W9 O51 Na8A 136.6(4) . 4_666
O43 W7 O54 W5 119.0(9) . .
O45 W4 O57 Na10 -75.0(5) . .
O45 W4 O58 W6 118.4(8) . .
O47 W6 O46 Tb3 -149.7(4) . .
O48 W6 O46 Tb3 -49.5(5) . .
O48 W8 O41 Tb3 56.7(4) . .
O48 W8 O49 Na6 -53.3(5) . .
O48 W8 O50 W9 19.2(12) . .
O49 W8 O41 Tb3 155.3(4) . .
O49 W8 O50 W9 -139.3(7) . .
O50 W8 O41 Tb3 -101.5(4) . .
O50 W8 O49 Na6 118.7(5) . .
O50 W9 O42 Tb2 102.8(5) . .
O50 W9 O51 Na8 -146.8(3) . 4_666
O50 W9 O51 Na8A -128.5(4) . 4_666
O51 W9 O42 Tb2 -154.2(5) . .
O52 W7 O43 Tb2 57.2(5) . .
O52 W7 O54 W5 8.4(13) . .
O52 W9 O42 Tb2 -54.3(5) . .
O52 W9 O51 Na8 22.7(3) . 4_666
O52 W9 O51 Na8A 41.0(4) . 4_666
O54 W5 O44 Tb1 101.0(4) . .
O54 W7 O43 Tb2 -101.6(5) . .
O55 W5 O44 Tb1 -156.7(4) . .
O56 W4 O45 Tb1 56.8(5) . .
O56 W4 O45 Na12 -73.6(3) . .
O56 W4 O57 Na10 18.6(6) . .
O56 W4 O58 W6 17.9(12) . .
O56 W5 O44 Tb1 -55.8(5) . .
O57 W4 O45 Tb1 157.0(4) . .
O57 W4 O45 Na12 26.6(3) . .
O57 W4 O58 W6 -139.6(8) . .
O58 W4 O45 Tb1 -99.5(4) . .
O58 W4 O45 Na12 130.1(3) . .
O58 W4 O57 Na10 -170.5(5) . .
O58 W6 O46 Tb3 108.3(4) . .
O59 W6 O46 Tb3 22.6(4) . .
O59 W8 O41 Tb3 -16.1(4) . .
O59 W8 O50 W9 37.0(7) . .
O59 P2 O60 W7 177.6(3) . .
O59 P2 O60 W9 -54.0(5) . .
O59 P2 O61 W4 57.3(4) . .
O59 P2 O61 W5 -178.5(3) . .
O59 P2 O62 W1 -60.4(4) . .
O59 P2 O62 W1A -123.7(5) . .
O59 P2 O62 W2 178.5(3) . .
O59 P2 O62 W2A 118.5(4) . .
O59 P2 O62 W3 59.7(4) . .
O59 P2 O62 W3A 4.5(6) . .
O60 W7 O43 Tb2 -17.3(4) . .
O60 W7 O54 W5 35.9(8) . .
O60 W9 O42 Tb2 18.2(5) . .
O60 P2 O59 W6 -178.0(3) . .
O60 P2 O59 W8 54.7(4) . .
O60 P2 O61 W4 180.0(3) . .
O60 P2 O61 W5 -55.8(5) . .
O60 P2 O62 W1 -179.5(3) . .
O60 P2 O62 W1A 117.2(5) . .
O60 P2 O62 W2 59.5(4) . .
O60 P2 O62 W2A -0.6(5) . .
O60 P2 O62 W3 -59.4(4) . .
O60 P2 O62 W3A -114.6(5) . .
O61 W4 O45 Tb1 -15.0(4) . .
O61 W4 O45 Na12 -145.4(3) . .
O61 W4 O58 W6 37.1(8) . .
O61 W5 O44 Tb1 17.5(4) . .
O61 P2 O59 W6 -54.8(4) . .
O61 P2 O59 W8 178.0(3) . .
O61 P2 O60 W7 54.3(4) . .
O61 P2 O60 W9 -177.3(3) . .
O61 P2 O62 W1 60.1(4) . .
O61 P2 O62 W1A -3.2(6) . .
O61 P2 O62 W2 -61.0(4) . .
O61 P2 O62 W2A -121.0(4) . .
O61 P2 O62 W3 -179.8(3) . .
O61 P2 O62 W3A 125.0(5) . .
O62 W1 O67 W4 66.2(6) . .
O62 W1 O68 W6 -59.5(7) . .
O62 W2 O65 W7 62.0(6) . .
O62 W2 O66 W5 -63.7(7) . .
O62 W3 O63 W8 65.5(6) . .
O62 W3 O64 W9 -58.6(7) . .
O62 P2 O59 W6 64.1(4) . .
O62 P2 O59 W8 -63.1(4) . .
O62 P2 O60 W7 -64.7(4) . .
O62 P2 O60 W9 63.8(5) . .
O62 P2 O61 W4 -61.3(4) . .
O62 P2 O61 W5 62.9(4) . .
O63 W3 O64 W9 24.2(7) . .
O63 W3 O71 Na1 -163.3(5) . .
O63 W3 O71 Na9 76.0(5) . .
O63 W8 O41 Tb3 -16.7(11) . .
O63 W8 O49 Na6 32.6(5) . .
O63 W8 O50 W9 -43.7(7) . .
O64 W3 O63 W8 -18.7(7) . .
O64 W3 O71 Na1 104.7(5) . .
O64 W3 O71 Na9 -16.0(5) . .
O64 W9 O42 Tb2 32.6(12) . .
O64 W9 O51 Na8 -64.0(3) . 4_666
O64 W9 O51 Na8A -45.7(4) . 4_666
O65 W2 O66 W5 19.7(7) . .
O65 W7 O43 Tb2 -23.5(12) . .
O65 W7 O54 W5 -45.1(8) . .
O66 W2 O65 W7 -20.8(6) . .
O66 W5 O44 Tb1 30.9(11) . .
O67 W1 O68 W6 23.4(7) . .
O67 W4 O45 Tb1 -21.0(11) . .
O67 W4 O45 Na12 -151.4(7) . .
O67 W4 O57 Na10 104.4(5) . .
O67 W4 O58 W6 -43.7(8) . .
O68 W1 O67 W4 -18.0(7) . .
O68 W6 O46 Tb3 38.2(11) . .
O69 W1 O67 W4 -121.3(7) . .
O69 W1 O68 W6 127.2(7) . .
O70 W1 O67 W4 67.3(11) . .
O70 W1 O68 W6 -133.0(7) . .
O70 W3 O63 W8 138.4(7) . .
O70 W3 O64 W9 -54.8(12) . .
O70 W3 O71 Na1 -74.3(5) . .
O70 W3 O71 Na9 165.1(5) . .
O71 W3 O63 W8 -121.7(6) . .
O71 W3 O64 W9 127.9(7) . .
O72 W2 O65 W7 135.8(6) . .
O72 W2 O66 W5 -67.0(10) . .
O72 W3 O63 W8 68.0(10) . .
O72 W3 O64 W9 -131.7(7) . .
O72 W3 O71 Na1 12.6(5) . .
O72 W3 O71 Na9 -108.1(5) . .
O73 W2 O65 W7 -123.7(6) . .
O73 W2 O66 W5 121.5(7) . .
O74 W1 O67 W4 139.4(7) . .
O74 W1 O68 W6 -60.8(11) . .
O74 W2 O65 W7 66.4(10) . .
O74 W2 O66 W5 -137.3(7) . .
O118 W7 O43 Tb2 157.7(4) . .
O118 W7 O54 W5 -138.0(8) . .
